data_4312339
loop_
_publ_author_name
'Leigh F. Jones'
'Euan K. Brechin'
'David Collison'
'Madeleine Helliwell'
'Talal Mallah'
'Stergios Piligkos'
'Gopalan Rajaraman'
'Wolfgang Wernsdorfer'

_publ_contact_author
;
    Madeleine Helliwell 
;
_publ_section_title
;
 A Novel Undecametallic Iron(III) Cluster with an S=11/2 Spin Ground State
;
_journal_name_full 'Inorganic Chemistry'
_journal_page_first 6601
_journal_page_last 6603
_journal_paper_doi 10.1021/ic034654v
_journal_volume 42
_journal_year 2003
_chemical_formula_sum 'C131 H130 Cl4 Fe11 N14 O38'
_chemical_formula_weight 3264.64
_space_group_IT_number 14
_symmetry_cell_setting monoclinic
_symmetry_space_group_name_Hall '-P 2ybc'
_symmetry_space_group_name_H-M 'P 1 21/c 1'
_atom_sites_solution_hydrogens geom
_atom_sites_solution_primary direct
_atom_sites_solution_secondary difmap
_audit_creation_method SHELXL-97
_cell_angle_alpha 90.00
_cell_angle_beta 94.7530(10)
_cell_angle_gamma 90.00
_cell_formula_units_Z 2
_cell_length_a 13.9889(9)
_cell_length_b 21.5807(15)
_cell_length_c 23.9145(16)
_cell_measurement_reflns_used 9692
_cell_measurement_temperature 100(2)
_cell_measurement_theta_max 26.00
_cell_measurement_theta_min 2.35
_cell_volume 7194.7(8)
_computing_cell_refinement 'Bruker SMART'
_computing_data_collection 'Bruker SMART'
_computing_data_reduction 'Bruker SAINT'
_computing_molecular_graphics 'Bruker SHELXTL'
_computing_publication_material 'Bruker SHELXTL'
_computing_structure_refinement 'SHELXL-97 (Sheldrick, 1997)'
_computing_structure_solution 'SHELXS-97 (Sheldrick, 1990)'
_diffrn_ambient_temperature 100(2)
_diffrn_measured_fraction_theta_full 0.991
_diffrn_measured_fraction_theta_max 0.991
_diffrn_measurement_device_type 'CCD area detector'
_diffrn_measurement_method 'phi and omega scans'
_diffrn_radiation_monochromator graphite
_diffrn_radiation_source 'fine-focus sealed tube'
_diffrn_radiation_type MoK\a
_diffrn_radiation_wavelength 0.71073
_diffrn_reflns_av_R_equivalents 0.0408
_diffrn_reflns_av_sigmaI/netI 0.0489
_diffrn_reflns_limit_h_max 17
_diffrn_reflns_limit_h_min -16
_diffrn_reflns_limit_k_max 26
_diffrn_reflns_limit_k_min -25
_diffrn_reflns_limit_l_max 29
_diffrn_reflns_limit_l_min -20
_diffrn_reflns_number 41276
_diffrn_reflns_theta_full 26.42
_diffrn_reflns_theta_max 26.42
_diffrn_reflns_theta_min 1.71
_exptl_absorpt_coefficient_mu 1.229
_exptl_absorpt_correction_T_max 0.8870
_exptl_absorpt_correction_T_min 0.5786
_exptl_absorpt_correction_type multi-scan
_exptl_absorpt_process_details SADABS
_exptl_crystal_colour brown
_exptl_crystal_density_diffrn 1.507
_exptl_crystal_density_method 'not measured'
_exptl_crystal_description plate
_exptl_crystal_F_000 3344
_exptl_crystal_size_max 0.50
_exptl_crystal_size_mid 0.50
_exptl_crystal_size_min 0.10
_refine_diff_density_max 0.736
_refine_diff_density_min -0.764
_refine_diff_density_rms 0.087
_refine_ls_extinction_method none
_refine_ls_goodness_of_fit_ref 1.028
_refine_ls_hydrogen_treatment mixed
_refine_ls_matrix_type full
_refine_ls_number_parameters 922
_refine_ls_number_reflns 14643
_refine_ls_number_restraints 0
_refine_ls_restrained_S_all 1.028
_refine_ls_R_factor_all 0.0554
_refine_ls_R_factor_gt 0.0400
_refine_ls_shift/su_max 0.001
_refine_ls_shift/su_mean 0.000
_refine_ls_structure_factor_coef Fsqd
_refine_ls_weighting_details 'calc w=1/[\s^2^(Fo^2^)+(0.0586P)^2^+3.4988P] where P=(Fo^2^+2Fc^2^)/3'
_refine_ls_weighting_scheme calc
_refine_ls_wR_factor_gt 0.1021
_refine_ls_wR_factor_ref 0.1105
_reflns_number_gt 11583
_reflns_number_total 14643
_reflns_threshold_expression >2sigma(I)
_cod_data_source_file ic034654vsi20030612_052627.cif
_cod_data_source_block s1222abs
_cod_depositor_comments
;
The following automatic conversions were performed:

'_symmetry_cell_setting' value 'Monoclinic' changed to 'monoclinic'
according to the built-in table from CIF Core dictionary named
'cif_core.dic' version 2.4.1 from 2010-06-29.

Automatic conversion script
Id: cif_fix_values 1646 2011-03-28 12:23:43Z adriana 
;
_cod_database_code 4312339

loop_
_symmetry_equiv_pos_as_xyz
'x, y, z'
'-x, y+1/2, -z+1/2'
'-x, -y, -z'
'x, -y-1/2, z-1/2'

loop_
_atom_site_label
_atom_site_type_symbol
_atom_site_fract_x
_atom_site_fract_y
_atom_site_fract_z
_atom_site_U_iso_or_equiv
_atom_site_adp_type
_atom_site_occupancy
_atom_site_symmetry_multiplicity
_atom_site_calc_flag
_atom_site_refinement_flags
_atom_site_disorder_assembly
_atom_site_disorder_group
Fe1 Fe 0.50729(3) 1.056776(17) 0.393016(15) 0.01586(9) Uani 1 1 d . . .
Fe2 Fe 0.47446(3) 0.905733(17) 0.381762(15) 0.01595(10) Uani 1 1 d . . .
Fe3 Fe 0.5000 1.0000 0.5000 0.01522(12) Uani 1 2 d S . .
Fe4 Fe 0.31684(3) 0.799402(18) 0.374412(16) 0.01676(10) Uani 1 1 d . . .
Fe5 Fe 0.42946(3) 0.847987(17) 0.496074(15) 0.01531(9) Uani 1 1 d . . .
Fe6 Fe 0.27175(3) 0.738281(18) 0.483915(16) 0.01724(10) Uani 1 1 d . . .
Cl1 Cl 0.21543(5) 0.83250(3) 0.30174(3) 0.02433(16) Uani 1 1 d . . .
Cl2 Cl 0.13474(5) 0.71997(3) 0.52829(3) 0.02478(16) Uani 1 1 d . . .
O1 O 0.47676(14) 0.97786(8) 0.42185(7) 0.0162(4) Uani 1 1 d . . .
O2 O 0.44572(15) 1.03990(9) 0.31390(8) 0.0208(4) Uani 1 1 d . . .
O3 O 0.39474(15) 0.94129(9) 0.31569(8) 0.0215(4) Uani 1 1 d . . .
O4 O 0.63241(14) 1.02390(9) 0.36674(8) 0.0201(4) Uani 1 1 d . . .
O5 O 0.60063(14) 0.92243(9) 0.34928(8) 0.0212(4) Uani 1 1 d . . .
O6 O 0.37425(14) 1.08693(9) 0.40920(8) 0.0191(4) Uani 1 1 d . . .
O7 O 0.36618(14) 1.04367(8) 0.49421(7) 0.0176(4) Uani 1 1 d . . .
O8 O 0.52573(14) 1.14723(8) 0.37000(8) 0.0181(4) Uani 1 1 d . . .
O9 O 0.44154(14) 0.81866(8) 0.34638(7) 0.0174(4) Uani 1 1 d . . .
O10 O 0.53460(13) 0.85580(8) 0.44629(7) 0.0164(4) Uani 1 1 d . . .
O11 O 0.39630(14) 0.76356(8) 0.44814(7) 0.0168(4) Uani 1 1 d . . .
O12 O 0.34841(13) 0.87749(8) 0.42055(7) 0.0165(4) Uani 1 1 d . . .
O13 O 0.20860(14) 0.78733(8) 0.42259(8) 0.0184(4) Uani 1 1 d . . .
O14 O 0.30300(14) 0.82038(8) 0.52319(8) 0.0173(4) Uani 1 1 d . . .
O15 O 0.44237(13) 0.92426(8) 0.53056(7) 0.0161(4) Uani 1 1 d . . .
O16 O 0.31033(15) 0.70870(9) 0.35181(8) 0.0209(4) Uani 1 1 d . . .
O17 O 0.26559(14) 0.66478(9) 0.43089(8) 0.0207(4) Uani 1 1 d . . .
O18 O 0.50673(14) 0.79754(8) 0.55448(8) 0.0185(4) Uani 1 1 d . . .
O19 O 0.35331(15) 0.68854(9) 0.53986(8) 0.0204(4) Uani 1 1 d . . .
N1 N 0.32787(19) 0.74419(11) 0.61782(9) 0.0222(5) Uani 1 1 d . . .
N2 N 0.41971(19) 0.65299(11) 0.62302(10) 0.0242(6) Uani 1 1 d . . .
C1 C 0.3935(2) 0.99581(13) 0.29582(11) 0.0200(6) Uani 1 1 d . . .
C2 C 0.3238(2) 1.00810(14) 0.24611(12) 0.0223(6) Uani 1 1 d . . .
C3 C 0.2746(3) 0.95963(15) 0.21902(13) 0.0320(8) Uani 1 1 d . . .
H3 H 0.2854 0.9183 0.2316 0.038 Uiso 1 1 calc R . .
C4 C 0.2097(3) 0.97177(17) 0.17361(15) 0.0434(10) Uani 1 1 d . . .
H4 H 0.1760 0.9386 0.1548 0.052 Uiso 1 1 calc R . .
C5 C 0.1935(3) 1.03265(17) 0.15531(15) 0.0421(9) Uani 1 1 d . . .
H5 H 0.1492 1.0408 0.1239 0.050 Uiso 1 1 calc R . .
C6 C 0.2417(3) 1.08051(16) 0.18268(15) 0.0374(8) Uani 1 1 d . . .
H6 H 0.2299 1.1220 0.1707 0.045 Uiso 1 1 calc R . .
C7 C 0.3072(2) 1.06862(15) 0.22767(14) 0.0314(7) Uani 1 1 d . . .
H7 H 0.3413 1.1019 0.2462 0.038 Uiso 1 1 calc R . .
C8 C 0.6563(2) 0.96913(13) 0.35550(11) 0.0205(6) Uani 1 1 d . . .
C9 C 0.7600(2) 0.95825(14) 0.34775(12) 0.0220(6) Uani 1 1 d . . .
C10 C 0.7919(2) 0.90083(14) 0.33053(12) 0.0260(7) Uani 1 1 d . . .
H10 H 0.7475 0.8679 0.3235 0.031 Uiso 1 1 calc R . .
C11 C 0.8882(3) 0.89163(16) 0.32358(14) 0.0329(8) Uani 1 1 d . . .
H11 H 0.9093 0.8527 0.3107 0.040 Uiso 1 1 calc R . .
C12 C 0.9532(3) 0.93819(17) 0.33518(15) 0.0368(8) Uani 1 1 d . . .
H12 H 1.0192 0.9316 0.3305 0.044 Uiso 1 1 calc R . .
C13 C 0.9224(3) 0.99515(17) 0.35380(15) 0.0368(8) Uani 1 1 d . . .
H13 H 0.9677 1.0272 0.3628 0.044 Uiso 1 1 calc R . .
C14 C 0.8263(2) 1.00543(15) 0.35926(13) 0.0297(7) Uani 1 1 d . . .
H14 H 0.8054 1.0449 0.3709 0.036 Uiso 1 1 calc R . .
C15 C 0.3330(2) 1.07679(12) 0.45387(11) 0.0170(6) Uani 1 1 d . . .
C16 C 0.2378(2) 1.10647(12) 0.45672(12) 0.0190(6) Uani 1 1 d . . .
C17 C 0.1898(2) 1.13016(15) 0.40851(13) 0.0288(7) Uani 1 1 d . . .
H17 H 0.2179 1.1276 0.3738 0.035 Uiso 1 1 calc R . .
C18 C 0.1007(3) 1.15754(17) 0.41095(15) 0.0374(8) Uani 1 1 d . . .
H18 H 0.0669 1.1730 0.3778 0.045 Uiso 1 1 calc R . .
C19 C 0.0608(2) 1.16225(16) 0.46223(15) 0.0342(8) Uani 1 1 d . . .
H19 H 0.0001 1.1815 0.4641 0.041 Uiso 1 1 calc R . .
C20 C 0.1095(2) 1.13884(14) 0.51081(14) 0.0289(7) Uani 1 1 d . . .
H20 H 0.0826 1.1426 0.5459 0.035 Uiso 1 1 calc R . .
C21 C 0.1966(2) 1.11024(13) 0.50778(12) 0.0220(6) Uani 1 1 d . . .
H21 H 0.2290 1.0929 0.5406 0.026 Uiso 1 1 calc R . .
C22 C 0.4800(2) 1.18851(12) 0.39373(11) 0.0182(6) Uani 1 1 d . . .
C23 C 0.4044(2) 1.22421(13) 0.35998(12) 0.0190(6) Uani 1 1 d . . .
C24 C 0.3888(2) 1.21347(14) 0.30232(12) 0.0243(6) Uani 1 1 d . . .
H24 H 0.4291 1.1857 0.2843 0.029 Uiso 1 1 calc R . .
C25 C 0.3144(2) 1.24333(15) 0.27157(13) 0.0292(7) Uani 1 1 d . . .
H25 H 0.3034 1.2357 0.2324 0.035 Uiso 1 1 calc R . .
C26 C 0.2564(2) 1.28395(15) 0.29719(14) 0.0326(8) Uani 1 1 d . . .
H26 H 0.2051 1.3040 0.2758 0.039 Uiso 1 1 calc R . .
C27 C 0.2723(2) 1.29581(15) 0.35418(14) 0.0308(7) Uani 1 1 d . . .
H27 H 0.2328 1.3244 0.3718 0.037 Uiso 1 1 calc R . .
C28 C 0.3463(2) 1.26572(14) 0.38533(13) 0.0256(7) Uani 1 1 d . . .
H28 H 0.3572 1.2737 0.4244 0.031 Uiso 1 1 calc R . .
C29 C 0.5525(2) 0.75217(12) 0.40714(11) 0.0184(6) Uani 1 1 d . . .
C30 C 0.5133(2) 0.77159(13) 0.34792(11) 0.0188(6) Uani 1 1 d . . .
H30A H 0.5673 0.7865 0.3273 0.023 Uiso 1 1 calc R . .
H30B H 0.4860 0.7346 0.3280 0.023 Uiso 1 1 calc R . .
C31 C 0.6003(2) 0.80722(12) 0.43791(11) 0.0182(6) Uani 1 1 d . . .
H31A H 0.6300 0.7932 0.4748 0.022 Uiso 1 1 calc R . .
H31B H 0.6521 0.8232 0.4160 0.022 Uiso 1 1 calc R . .
C32 C 0.4760(2) 0.72329(12) 0.44107(11) 0.0179(6) Uani 1 1 d . . .
H32A H 0.4519 0.6849 0.4220 0.022 Uiso 1 1 calc R . .
H32B H 0.5058 0.7115 0.4785 0.022 Uiso 1 1 calc R . .
C33 C 0.6295(2) 0.70227(13) 0.40063(12) 0.0230(6) Uani 1 1 d . . .
H33A H 0.6842 0.7208 0.3837 0.034 Uiso 1 1 calc R . .
H33B H 0.6023 0.6689 0.3765 0.034 Uiso 1 1 calc R . .
H33C H 0.6510 0.6854 0.4376 0.034 Uiso 1 1 calc R . .
C34 C 0.1940(2) 0.89106(12) 0.46427(11) 0.0182(6) Uani 1 1 d . . .
C35 C 0.2712(2) 0.91957(12) 0.43041(11) 0.0189(6) Uani 1 1 d . . .
H35A H 0.2408 0.9338 0.3938 0.023 Uiso 1 1 calc R . .
H35B H 0.2983 0.9564 0.4507 0.023 Uiso 1 1 calc R . .
C36 C 0.1444(2) 0.83705(13) 0.43231(12) 0.0196(6) Uani 1 1 d . . .
H36A H 0.0922 0.8212 0.4539 0.024 Uiso 1 1 calc R . .
H36B H 0.1150 0.8523 0.3958 0.024 Uiso 1 1 calc R . .
C37 C 0.2334(2) 0.86982(12) 0.52313(11) 0.0193(6) Uani 1 1 d . . .
H37A H 0.2634 0.9058 0.5434 0.023 Uiso 1 1 calc R . .
H37B H 0.1791 0.8559 0.5440 0.023 Uiso 1 1 calc R . .
C38 C 0.1204(2) 0.94222(13) 0.47261(13) 0.0241(6) Uani 1 1 d . . .
H38A H 0.0954 0.9584 0.4360 0.036 Uiso 1 1 calc R . .
H38B H 0.1514 0.9758 0.4950 0.036 Uiso 1 1 calc R . .
H38C H 0.0675 0.9252 0.4922 0.036 Uiso 1 1 calc R . .
C39 C 0.2883(2) 0.66258(13) 0.38058(12) 0.0204(6) Uani 1 1 d . . .
C40 C 0.2925(2) 0.60031(13) 0.35398(12) 0.0243(6) Uani 1 1 d . . .
C41 C 0.2393(3) 0.55186(15) 0.37289(15) 0.0357(8) Uani 1 1 d . . .
H41 H 0.2013 0.5579 0.4036 0.043 Uiso 1 1 calc R . .
C42 C 0.2415(3) 0.49453(16) 0.34707(17) 0.0470(10) Uani 1 1 d . . .
H42 H 0.2032 0.4616 0.3592 0.056 Uiso 1 1 calc R . .
C43 C 0.2994(3) 0.48522(16) 0.30364(16) 0.0439(10) Uani 1 1 d . . .
H43 H 0.3010 0.4457 0.2862 0.053 Uiso 1 1 calc R . .
C44 C 0.3546(3) 0.53265(16) 0.28546(14) 0.0375(8) Uani 1 1 d . . .
H44 H 0.3952 0.5257 0.2561 0.045 Uiso 1 1 calc R . .
C45 C 0.3510(2) 0.59058(15) 0.30999(12) 0.0293(7) Uani 1 1 d . . .
H45 H 0.3881 0.6237 0.2970 0.035 Uiso 1 1 calc R . .
C46 C 0.3669(2) 0.69439(13) 0.59287(11) 0.0200(6) Uani 1 1 d . . .
C47 C 0.3336(2) 0.75185(14) 0.67487(12) 0.0250(7) Uani 1 1 d . . .
C48 C 0.3860(2) 0.70903(15) 0.70602(12) 0.0291(7) Uani 1 1 d . . .
H48 H 0.3914 0.7114 0.7458 0.035 Uiso 1 1 calc R . .
C49 C 0.4318(2) 0.66169(14) 0.67875(12) 0.0260(7) Uani 1 1 d . . .
C50 C 0.2855(3) 0.80678(15) 0.69657(13) 0.0327(8) Uani 1 1 d . . .
H50A H 0.3222 0.8441 0.6890 0.049 Uiso 1 1 calc R . .
H50B H 0.2817 0.8024 0.7371 0.049 Uiso 1 1 calc R . .
H50C H 0.2206 0.8103 0.6779 0.049 Uiso 1 1 calc R . .
C51 C 0.5004(3) 0.61950(17) 0.71020(13) 0.0359(8) Uani 1 1 d . . .
H51A H 0.4904 0.5771 0.6963 0.054 Uiso 1 1 calc R . .
H51B H 0.4901 0.6210 0.7502 0.054 Uiso 1 1 calc R . .
H51C H 0.5662 0.6326 0.7049 0.054 Uiso 1 1 calc R . .
N1S N -0.1361(3) 0.73280(17) 0.34648(16) 0.0567(9) Uani 1 1 d . . .
C1S C -0.0575(3) 0.72088(16) 0.35120(15) 0.0376(8) Uani 1 1 d . . .
C2S C 0.0433(3) 0.70587(19) 0.35794(19) 0.0512(10) Uani 1 1 d . . .
H2S1 H 0.0675 0.7120 0.3972 0.077 Uiso 1 1 calc R . .
H2S2 H 0.0784 0.7329 0.3338 0.077 Uiso 1 1 calc R . .
H2S3 H 0.0525 0.6625 0.3474 0.077 Uiso 1 1 calc R . .
N2S N 0.9555(4) 0.1416(2) 0.27717(19) 0.0910(15) Uani 1 1 d . . .
C3S C 0.9679(4) 0.0971(2) 0.25273(19) 0.0658(13) Uani 1 1 d . . .
C4S C 0.9819(4) 0.0400(2) 0.22190(19) 0.0768(16) Uani 1 1 d . . .
H4S1 H 0.9322 0.0100 0.2299 0.115 Uiso 1 1 calc R . .
H4S2 H 1.0452 0.0227 0.2335 0.115 Uiso 1 1 calc R . .
H4S3 H 0.9776 0.0488 0.1816 0.115 Uiso 1 1 calc R . .
N3S N 1.0522(3) 0.3820(2) 0.3548(2) 0.0900(15) Uani 1 1 d . . .
C5S C 1.0024(3) 0.3430(2) 0.34058(19) 0.0516(10) Uani 1 1 d . . .
C6S C 0.9383(4) 0.2934(2) 0.32405(18) 0.0660(14) Uani 1 1 d . . .
H6S1 H 0.9109 0.2765 0.3572 0.099 Uiso 1 1 calc R . .
H6S2 H 0.9735 0.2607 0.3060 0.099 Uiso 1 1 calc R . .
H6S3 H 0.8867 0.3090 0.2976 0.099 Uiso 1 1 calc R . .
N4S N 0.0162(3) 0.57523(19) 0.43262(15) 0.0589(10) Uani 1 1 d . . .
C7S C 0.0566(3) 0.56860(19) 0.47531(18) 0.0464(10) Uani 1 1 d . . .
C8S C 0.1070(4) 0.5602(2) 0.52952(19) 0.0695(15) Uani 1 1 d . . .
H8S1 H 0.1366 0.5190 0.5315 0.104 Uiso 1 1 calc R . .
H8S2 H 0.0619 0.5639 0.5586 0.104 Uiso 1 1 calc R . .
H8S3 H 0.1570 0.5919 0.5354 0.104 Uiso 1 1 calc R . .
N5S N 0.7986(3) 0.5795(2) 0.4984(2) 0.0743(12) Uani 1 1 d . . .
C9S C 0.8304(3) 0.6281(2) 0.49948(18) 0.0499(10) Uani 1 1 d . . .
C10S C 0.8701(3) 0.6899(2) 0.50091(19) 0.0543(11) Uani 1 1 d . . .
H10A H 0.9397 0.6877 0.5098 0.081 Uiso 1 1 calc R . .
H10B H 0.8413 0.7143 0.5297 0.081 Uiso 1 1 calc R . .
H10C H 0.8563 0.7096 0.4642 0.081 Uiso 1 1 calc R . .
C11S C 0.5860(4) 0.5158(2) 0.41055(19) 0.0729(16) Uani 1 1 d . . .
C12S C 0.5882(4) 0.59158(19) 0.54827(18) 0.0624(13) Uani 1 1 d . . .
C13S C 0.5000 0.5000 0.5000 0.0173(8) Uani 1 2 d S . .
C15S C 0.4880(6) 0.5684(3) 0.5097(3) 0.0394(18) Uani 0.50 1 d P . .
C14S C 0.4984(6) 0.5354(3) 0.4428(3) 0.0374(17) Uani 0.50 1 d P . .
C17S C 0.5957(6) 0.5191(3) 0.5347(3) 0.0377(18) Uani 0.50 1 d P . .
C16S C 0.4133(6) 0.5205(4) 0.5260(4) 0.051(2) Uani 0.50 1 d P . .

loop_
_atom_site_aniso_label
_atom_site_aniso_U_11
_atom_site_aniso_U_22
_atom_site_aniso_U_33
_atom_site_aniso_U_23
_atom_site_aniso_U_13
_atom_site_aniso_U_12
Fe1 0.0245(2) 0.01459(19) 0.00839(18) -0.00020(14) 0.00100(15) 0.00083(16)
Fe2 0.0251(2) 0.01415(19) 0.00852(18) -0.00061(14) 0.00119(15) 0.00079(15)
Fe3 0.0236(3) 0.0139(3) 0.0079(3) 0.0000(2) 0.0002(2) 0.0014(2)
Fe4 0.0242(2) 0.0157(2) 0.01014(19) -0.00149(15) 0.00043(16) 0.00067(16)
Fe5 0.0232(2) 0.01354(19) 0.00906(18) -0.00043(14) 0.00083(15) 0.00095(15)
Fe6 0.0254(2) 0.0142(2) 0.0123(2) -0.00149(15) 0.00256(16) 0.00015(16)
Cl1 0.0289(4) 0.0283(4) 0.0150(3) 0.0022(3) -0.0029(3) 0.0003(3)
Cl2 0.0288(4) 0.0228(4) 0.0236(4) -0.0002(3) 0.0074(3) -0.0019(3)
O1 0.0250(11) 0.0143(9) 0.0093(9) -0.0004(7) 0.0022(8) 0.0012(8)
O2 0.0318(12) 0.0195(10) 0.0106(9) -0.0004(8) -0.0010(8) -0.0011(8)
O3 0.0337(12) 0.0185(10) 0.0115(9) 0.0014(8) -0.0027(8) -0.0015(8)
O4 0.0256(11) 0.0191(10) 0.0158(10) -0.0013(8) 0.0035(8) 0.0021(8)
O5 0.0292(11) 0.0198(10) 0.0150(10) -0.0008(8) 0.0041(8) -0.0019(8)
O6 0.0254(11) 0.0195(10) 0.0123(9) 0.0033(8) 0.0019(8) 0.0002(8)
O7 0.0259(11) 0.0153(9) 0.0114(9) 0.0002(7) -0.0003(8) 0.0023(8)
O8 0.0259(11) 0.0161(10) 0.0125(9) -0.0013(7) 0.0029(8) 0.0003(8)
O9 0.0256(11) 0.0162(9) 0.0102(9) -0.0020(7) 0.0009(8) 0.0013(8)
O10 0.0240(11) 0.0135(9) 0.0116(9) -0.0012(7) 0.0015(8) 0.0019(8)
O11 0.0227(11) 0.0161(9) 0.0117(9) -0.0010(7) 0.0028(8) 0.0031(8)
O12 0.0222(10) 0.0153(9) 0.0118(9) -0.0004(7) 0.0003(8) 0.0014(8)
O13 0.0240(11) 0.0162(10) 0.0151(10) -0.0029(7) 0.0026(8) 0.0020(8)
O14 0.0240(11) 0.0141(9) 0.0141(9) -0.0005(7) 0.0028(8) 0.0014(8)
O15 0.0216(10) 0.0165(9) 0.0098(9) 0.0002(7) -0.0002(8) 0.0018(8)
O16 0.0306(12) 0.0178(10) 0.0139(10) -0.0021(8) 0.0004(8) 0.0013(8)
O17 0.0293(11) 0.0165(10) 0.0161(10) -0.0039(8) 0.0015(8) -0.0008(8)
O18 0.0282(11) 0.0164(9) 0.0107(9) 0.0005(7) -0.0001(8) 0.0021(8)
O19 0.0320(12) 0.0167(10) 0.0128(9) -0.0016(8) 0.0031(8) 0.0008(8)
N1 0.0353(15) 0.0203(12) 0.0118(12) -0.0047(9) 0.0057(10) -0.0053(10)
N2 0.0375(15) 0.0209(13) 0.0139(12) 0.0042(10) 0.0008(11) -0.0024(11)
C1 0.0274(16) 0.0202(14) 0.0126(13) -0.0011(11) 0.0029(11) 0.0022(12)
C2 0.0285(16) 0.0240(15) 0.0137(14) 0.0012(11) -0.0019(12) -0.0018(12)
C3 0.046(2) 0.0243(16) 0.0240(17) 0.0055(13) -0.0077(15) -0.0054(14)
C4 0.055(2) 0.040(2) 0.0313(19) 0.0077(16) -0.0190(17) -0.0155(18)
C5 0.045(2) 0.045(2) 0.033(2) 0.0141(16) -0.0157(17) -0.0069(17)
C6 0.042(2) 0.0310(18) 0.038(2) 0.0133(15) -0.0092(16) -0.0001(15)
C7 0.0356(19) 0.0250(16) 0.0320(18) 0.0045(14) -0.0067(15) -0.0022(14)
C8 0.0316(17) 0.0226(15) 0.0074(13) 0.0014(11) 0.0018(11) 0.0006(12)
C9 0.0271(16) 0.0251(15) 0.0138(14) 0.0022(11) 0.0027(12) 0.0024(12)
C10 0.0331(18) 0.0254(16) 0.0201(15) 0.0001(12) 0.0055(13) 0.0023(13)
C11 0.039(2) 0.0315(18) 0.0286(18) 0.0019(14) 0.0059(15) 0.0086(15)
C12 0.0295(18) 0.046(2) 0.035(2) 0.0044(16) 0.0043(15) 0.0066(16)
C13 0.034(2) 0.037(2) 0.039(2) 0.0003(15) 0.0024(16) -0.0040(15)
C14 0.0316(18) 0.0282(17) 0.0298(17) -0.0019(13) 0.0053(14) 0.0021(14)
C15 0.0215(15) 0.0139(13) 0.0151(14) -0.0017(10) -0.0011(11) -0.0002(11)
C16 0.0227(15) 0.0164(14) 0.0178(14) 0.0013(11) 0.0014(11) -0.0002(11)
C17 0.0299(18) 0.0326(17) 0.0240(16) 0.0066(13) 0.0031(13) 0.0044(14)
C18 0.036(2) 0.043(2) 0.0324(19) 0.0145(16) 0.0010(15) 0.0112(16)
C19 0.0268(18) 0.0316(18) 0.045(2) 0.0063(15) 0.0076(15) 0.0063(14)
C20 0.0299(18) 0.0273(16) 0.0306(18) -0.0010(13) 0.0097(14) 0.0038(13)
C21 0.0268(16) 0.0196(14) 0.0195(15) 0.0002(11) 0.0015(12) -0.0005(12)
C22 0.0265(16) 0.0141(13) 0.0140(13) 0.0008(10) 0.0015(11) -0.0066(11)
C23 0.0247(16) 0.0160(14) 0.0161(14) 0.0034(11) 0.0004(12) -0.0019(11)
C24 0.0322(17) 0.0259(16) 0.0145(14) -0.0002(12) -0.0001(12) 0.0001(13)
C25 0.0357(19) 0.0345(18) 0.0159(15) 0.0064(13) -0.0060(13) -0.0046(14)
C26 0.0321(19) 0.0339(18) 0.0303(18) 0.0134(14) -0.0069(15) 0.0010(14)
C27 0.0331(19) 0.0289(17) 0.0300(18) 0.0032(14) 0.0006(14) 0.0075(14)
C28 0.0322(18) 0.0247(16) 0.0193(15) 0.0006(12) -0.0006(13) 0.0027(13)
C29 0.0247(15) 0.0167(13) 0.0139(13) -0.0007(11) 0.0026(11) 0.0039(11)
C30 0.0264(16) 0.0174(14) 0.0129(13) -0.0031(11) 0.0042(11) 0.0030(11)
C31 0.0221(15) 0.0178(14) 0.0145(13) -0.0005(11) 0.0011(11) 0.0026(11)
C32 0.0250(15) 0.0144(13) 0.0142(13) -0.0013(10) 0.0004(11) 0.0039(11)
C33 0.0265(16) 0.0209(15) 0.0217(15) -0.0020(12) 0.0026(12) 0.0017(12)
C34 0.0213(15) 0.0160(13) 0.0173(14) -0.0008(11) 0.0011(11) 0.0019(11)
C35 0.0263(16) 0.0139(13) 0.0162(14) -0.0020(11) -0.0005(12) 0.0038(11)
C36 0.0214(15) 0.0182(14) 0.0193(14) -0.0028(11) 0.0019(12) 0.0019(11)
C37 0.0252(16) 0.0160(14) 0.0170(14) -0.0053(11) 0.0025(12) 0.0013(11)
C38 0.0270(16) 0.0193(14) 0.0262(16) -0.0034(12) 0.0040(13) 0.0026(12)
C39 0.0233(15) 0.0201(14) 0.0175(14) -0.0055(11) -0.0004(12) 0.0027(11)
C40 0.0340(18) 0.0198(15) 0.0184(15) -0.0044(11) -0.0024(13) 0.0031(12)
C41 0.048(2) 0.0249(17) 0.0359(19) -0.0090(14) 0.0112(16) -0.0044(15)
C42 0.064(3) 0.0232(18) 0.055(3) -0.0108(17) 0.010(2) -0.0096(17)
C43 0.066(3) 0.0256(18) 0.039(2) -0.0172(15) -0.0052(19) 0.0051(17)
C44 0.057(2) 0.0336(19) 0.0222(17) -0.0062(14) 0.0030(16) 0.0115(17)
C45 0.044(2) 0.0265(16) 0.0172(15) -0.0026(12) 0.0005(14) 0.0065(14)
C46 0.0272(16) 0.0209(14) 0.0122(13) 0.0008(11) 0.0043(11) -0.0066(12)
C47 0.0316(17) 0.0286(16) 0.0153(14) -0.0061(12) 0.0060(12) -0.0106(13)
C48 0.0392(19) 0.0368(18) 0.0119(14) -0.0032(13) 0.0052(13) -0.0117(15)
C49 0.0358(18) 0.0263(16) 0.0159(14) 0.0048(12) 0.0014(13) -0.0088(13)
C50 0.042(2) 0.0359(19) 0.0211(16) -0.0115(14) 0.0097(14) -0.0074(15)
C51 0.050(2) 0.041(2) 0.0170(16) 0.0072(14) 0.0002(15) -0.0038(16)
N1S 0.047(2) 0.052(2) 0.070(3) 0.0060(18) -0.0020(19) -0.0057(17)
C1S 0.044(2) 0.0298(19) 0.038(2) 0.0020(15) -0.0030(17) -0.0127(16)
C2S 0.043(2) 0.048(2) 0.061(3) -0.003(2) -0.008(2) -0.0048(18)
N2S 0.142(5) 0.072(3) 0.058(3) 0.002(2) 0.001(3) 0.013(3)
C3S 0.092(4) 0.065(3) 0.040(3) 0.009(2) 0.008(2) 0.011(3)
C4S 0.115(5) 0.077(4) 0.040(3) 0.007(2) 0.018(3) 0.010(3)
N3S 0.064(3) 0.064(3) 0.141(5) -0.015(3) 0.004(3) -0.011(2)
C5S 0.045(2) 0.048(2) 0.062(3) 0.002(2) 0.002(2) 0.005(2)
C6S 0.087(4) 0.070(3) 0.038(2) 0.010(2) -0.019(2) -0.019(3)
N4S 0.048(2) 0.084(3) 0.044(2) -0.0077(19) 0.0002(17) -0.008(2)
C7S 0.050(2) 0.044(2) 0.046(2) -0.0087(18) 0.009(2) -0.0008(18)
C8S 0.118(4) 0.033(2) 0.053(3) 0.005(2) -0.018(3) 0.005(2)
N5S 0.057(3) 0.064(3) 0.104(4) -0.020(2) 0.022(2) -0.008(2)
C9S 0.038(2) 0.054(3) 0.058(3) -0.013(2) 0.0061(19) -0.0038(19)
C10S 0.048(3) 0.057(3) 0.057(3) -0.002(2) 0.004(2) -0.009(2)
C11S 0.103(4) 0.075(3) 0.046(3) -0.018(2) 0.041(3) -0.035(3)
C12S 0.111(4) 0.032(2) 0.045(2) -0.0159(18) 0.015(3) -0.027(2)
C13S 0.031(2) 0.0059(17) 0.0155(19) -0.0004(14) 0.0025(16) 0.0049(15)
C15S 0.075(5) 0.009(3) 0.034(4) -0.004(3) -0.001(4) 0.007(3)
C14S 0.056(5) 0.021(3) 0.034(4) 0.013(3) -0.006(3) -0.003(3)
C17S 0.062(5) 0.022(3) 0.025(3) -0.002(3) -0.017(3) -0.001(3)
C16S 0.046(5) 0.049(5) 0.062(6) -0.012(4) 0.028(4) 0.001(4)

loop_
_atom_type_symbol
_atom_type_description
_atom_type_scat_dispersion_real
_atom_type_scat_dispersion_imag
_atom_type_scat_source
C C 0.0033 0.0016 'International Tables Vol C Tables 4.2.6.8 and 6.1.1.4'
H H 0.0000 0.0000 'International Tables Vol C Tables 4.2.6.8 and 6.1.1.4'
N N 0.0061 0.0033 'International Tables Vol C Tables 4.2.6.8 and 6.1.1.4'
O O 0.0106 0.0060 'International Tables Vol C Tables 4.2.6.8 and 6.1.1.4'
Cl Cl 0.1484 0.1585 'International Tables Vol C Tables 4.2.6.8 and 6.1.1.4'
Fe Fe 0.3463 0.8444 'International Tables Vol C Tables 4.2.6.8 and 6.1.1.4'

loop_
_geom_angle_atom_site_label_1
_geom_angle_atom_site_label_2
_geom_angle_atom_site_label_3
_geom_angle
_geom_angle_site_symmetry_1
_geom_angle_site_symmetry_3
_geom_angle_publ_flag
O1 Fe1 O15 85.55(8) . 3_676 ?
O1 Fe1 O4 91.40(8) . . ?
O15 Fe1 O4 96.29(8) 3_676 . ?
O1 Fe1 O6 88.91(8) . . ?
O15 Fe1 O6 91.12(8) 3_676 . ?
O4 Fe1 O6 172.58(8) . . ?
O1 Fe1 O2 94.94(8) . . ?
O15 Fe1 O2 176.00(8) 3_676 . ?
O4 Fe1 O2 87.67(8) . . ?
O6 Fe1 O2 84.92(8) . . ?
O1 Fe1 O8 171.23(8) . . ?
O15 Fe1 O8 90.46(8) 3_676 . ?
O4 Fe1 O8 96.80(8) . . ?
O6 Fe1 O8 83.35(8) . . ?
O2 Fe1 O8 88.51(8) . . ?
O1 Fe1 Fe3 42.41(5) . . ?
O15 Fe1 Fe3 44.26(5) 3_676 . ?
O4 Fe1 Fe3 102.89(6) . . ?
O6 Fe1 Fe3 82.27(5) . . ?
O2 Fe1 Fe3 135.33(6) . . ?
O8 Fe1 Fe3 131.75(5) . . ?
O1 Fe2 O10 93.78(8) . . ?
O1 Fe2 O3 94.12(8) . . ?
O10 Fe2 O3 168.19(8) . . ?
O1 Fe2 O5 94.12(8) . . ?
O10 Fe2 O5 93.87(8) . . ?
O3 Fe2 O5 94.31(8) . . ?
O1 Fe2 O9 165.76(8) . . ?
O10 Fe2 O9 83.88(7) . . ?
O3 Fe2 O9 86.32(8) . . ?
O5 Fe2 O9 100.05(8) . . ?
O1 Fe2 O12 89.69(8) . . ?
O10 Fe2 O12 79.78(7) . . ?
O3 Fe2 O12 91.49(8) . . ?
O5 Fe2 O12 172.81(8) . . ?
O9 Fe2 O12 76.07(7) . . ?
O1 Fe3 O1 180.000(1) . 3_676 ?
O1 Fe3 O15 83.59(7) . 3_676 ?
O1 Fe3 O15 96.41(7) 3_676 3_676 ?
O1 Fe3 O15 96.41(7) . . ?
O1 Fe3 O15 83.59(7) 3_676 . ?
O15 Fe3 O15 180.0 3_676 . ?
O1 Fe3 O7 88.25(7) . . ?
O1 Fe3 O7 91.75(7) 3_676 . ?
O15 Fe3 O7 89.60(7) 3_676 . ?
O15 Fe3 O7 90.40(7) . . ?
O1 Fe3 O7 91.75(7) . 3_676 ?
O1 Fe3 O7 88.25(7) 3_676 3_676 ?
O15 Fe3 O7 90.40(7) 3_676 3_676 ?
O15 Fe3 O7 89.60(7) . 3_676 ?
O7 Fe3 O7 180.0 . 3_676 ?
O1 Fe3 Fe1 41.57(5) . . ?
O1 Fe3 Fe1 138.43(5) 3_676 . ?
O15 Fe3 Fe1 43.10(5) 3_676 . ?
O15 Fe3 Fe1 136.90(5) . . ?
O7 Fe3 Fe1 81.08(5) . . ?
O7 Fe3 Fe1 98.92(5) 3_676 . ?
O1 Fe3 Fe1 138.43(5) . 3_676 ?
O1 Fe3 Fe1 41.57(5) 3_676 3_676 ?
O15 Fe3 Fe1 136.90(5) 3_676 3_676 ?
O15 Fe3 Fe1 43.10(5) . 3_676 ?
O7 Fe3 Fe1 98.92(5) . 3_676 ?
O7 Fe3 Fe1 81.08(5) 3_676 3_676 ?
Fe1 Fe3 Fe1 180.0 . 3_676 ?
O9 Fe4 O13 164.37(8) . . ?
O9 Fe4 O16 97.73(8) . . ?
O13 Fe4 O16 90.48(8) . . ?
O9 Fe4 O12 81.46(8) . . ?
O13 Fe4 O12 86.34(8) . . ?
O16 Fe4 O12 160.39(8) . . ?
O9 Fe4 O11 86.71(7) . . ?
O13 Fe4 O11 81.07(7) . . ?
O16 Fe4 O11 83.12(7) . . ?
O12 Fe4 O11 77.28(7) . . ?
O9 Fe4 Cl1 100.88(6) . . ?
O13 Fe4 Cl1 91.56(6) . . ?
O16 Fe4 Cl1 95.07(6) . . ?
O12 Fe4 Cl1 104.35(6) . . ?
O11 Fe4 Cl1 172.38(6) . . ?
O15 Fe5 O10 98.24(8) . . ?
O15 Fe5 O18 98.36(8) . . ?
O10 Fe5 O18 94.62(8) . . ?
O15 Fe5 O14 100.10(8) . . ?
O10 Fe5 O14 158.90(8) . . ?
O18 Fe5 O14 92.97(8) . . ?
O15 Fe5 O12 97.86(7) . . ?
O10 Fe5 O12 80.53(7) . . ?
O18 Fe5 O12 163.58(7) . . ?
O14 Fe5 O12 86.68(7) . . ?
O15 Fe5 O11 171.67(8) . . ?
O10 Fe5 O11 83.75(7) . . ?
O18 Fe5 O11 89.51(7) . . ?
O14 Fe5 O11 76.64(7) . . ?
O12 Fe5 O11 74.42(7) . . ?
O13 Fe6 O19 171.45(8) . . ?
O13 Fe6 O17 87.79(8) . . ?
O19 Fe6 O17 89.47(8) . . ?
O13 Fe6 O14 86.64(8) . . ?
O19 Fe6 O14 94.00(8) . . ?
O17 Fe6 O14 164.91(8) . . ?
O13 Fe6 O11 83.76(8) . . ?
O19 Fe6 O11 88.00(8) . . ?
O17 Fe6 O11 86.65(8) . . ?
O14 Fe6 O11 78.81(7) . . ?
O13 Fe6 Cl2 95.56(6) . . ?
O19 Fe6 Cl2 92.87(6) . . ?
O17 Fe6 Cl2 99.22(6) . . ?
O14 Fe6 Cl2 95.28(6) . . ?
O11 Fe6 Cl2 174.07(6) . . ?
Fe2 O1 Fe1 124.63(10) . . ?
Fe2 O1 Fe3 135.49(10) . . ?
Fe1 O1 Fe3 96.01(8) . . ?
C1 O2 Fe1 129.97(18) . . ?
C1 O3 Fe2 129.67(18) . . ?
C8 O4 Fe1 129.89(19) . . ?
C8 O5 Fe2 129.89(18) . . ?
C15 O6 Fe1 126.02(18) . . ?
C15 O7 Fe3 125.34(18) . . ?
C22 O8 Fe1 118.23(17) . . ?
C30 O9 Fe4 118.90(16) . . ?
C30 O9 Fe2 119.83(16) . . ?
Fe4 O9 Fe2 102.91(8) . . ?
C31 O10 Fe5 123.06(16) . . ?
C31 O10 Fe2 121.50(15) . . ?
Fe5 O10 Fe2 102.92(9) . . ?
C32 O11 Fe6 125.17(16) . . ?
C32 O11 Fe4 118.39(15) . . ?
Fe6 O11 Fe4 92.18(8) . . ?
C32 O11 Fe5 115.75(16) . . ?
Fe6 O11 Fe5 98.75(7) . . ?
Fe4 O11 Fe5 101.74(8) . . ?
C35 O12 Fe4 118.38(16) . . ?
C35 O12 Fe2 122.94(15) . . ?
Fe4 O12 Fe2 98.58(8) . . ?
C35 O12 Fe5 113.50(15) . . ?
Fe4 O12 Fe5 106.56(8) . . ?
Fe2 O12 Fe5 92.99(7) . . ?
C36 O13 Fe6 122.27(16) . . ?
C36 O13 Fe4 120.86(16) . . ?
Fe6 O13 Fe4 100.74(9) . . ?
C37 O14 Fe5 112.91(15) . . ?
C37 O14 Fe6 121.58(16) . . ?
Fe5 O14 Fe6 105.57(8) . . ?
Fe5 O15 Fe1 128.48(10) . 3_676 ?
Fe5 O15 Fe3 126.67(9) . . ?
Fe1 O15 Fe3 92.64(8) 3_676 . ?
C39 O16 Fe4 128.50(18) . . ?
C39 O17 Fe6 128.34(18) . . ?
C22 O18 Fe5 125.00(18) 3_676 . ?
C46 O19 Fe6 130.06(18) . . ?
C46 N1 C47 122.5(3) . . ?
C46 N2 C49 117.5(3) . . ?
O2 C1 O3 125.8(3) . . ?
O2 C1 C2 117.5(2) . . ?
O3 C1 C2 116.7(2) . . ?
C3 C2 C7 119.9(3) . . ?
C3 C2 C1 120.2(3) . . ?
C7 C2 C1 119.9(3) . . ?
C4 C3 C2 119.6(3) . . ?
C4 C3 H3 120.2 . . ?
C2 C3 H3 120.2 . . ?
C3 C4 C5 120.2(3) . . ?
C3 C4 H4 119.9 . . ?
C5 C4 H4 119.9 . . ?
C6 C5 C4 119.9(3) . . ?
C6 C5 H5 120.0 . . ?
C4 C5 H5 120.0 . . ?
C5 C6 C7 120.1(3) . . ?
C5 C6 H6 119.9 . . ?
C7 C6 H6 119.9 . . ?
C6 C7 C2 120.3(3) . . ?
C6 C7 H7 119.9 . . ?
C2 C7 H7 119.9 . . ?
O4 C8 O5 126.5(3) . . ?
O4 C8 C9 116.7(3) . . ?
O5 C8 C9 116.8(3) . . ?
C14 C9 C10 119.1(3) . . ?
C14 C9 C8 119.9(3) . . ?
C10 C9 C8 121.0(3) . . ?
C11 C10 C9 120.1(3) . . ?
C11 C10 H10 119.9 . . ?
C9 C10 H10 119.9 . . ?
C12 C11 C10 120.4(3) . . ?
C12 C11 H11 119.8 . . ?
C10 C11 H11 119.8 . . ?
C11 C12 C13 119.8(3) . . ?
C11 C12 H12 120.1 . . ?
C13 C12 H12 120.1 . . ?
C14 C13 C12 120.2(3) . . ?
C14 C13 H13 119.9 . . ?
C12 C13 H13 119.9 . . ?
C13 C14 C9 120.2(3) . . ?
C13 C14 H14 119.9 . . ?
C9 C14 H14 119.9 . . ?
O7 C15 O6 125.2(3) . . ?
O7 C15 C16 119.0(2) . . ?
O6 C15 C16 115.8(2) . . ?
C17 C16 C21 120.0(3) . . ?
C17 C16 C15 119.8(3) . . ?
C21 C16 C15 120.2(3) . . ?
C16 C17 C18 119.9(3) . . ?
C16 C17 H17 120.0 . . ?
C18 C17 H17 120.0 . . ?
C17 C18 C19 119.7(3) . . ?
C17 C18 H18 120.1 . . ?
C19 C18 H18 120.1 . . ?
C20 C19 C18 120.3(3) . . ?
C20 C19 H19 119.9 . . ?
C18 C19 H19 119.9 . . ?
C21 C20 C19 119.6(3) . . ?
C21 C20 H20 120.2 . . ?
C19 C20 H20 120.2 . . ?
C20 C21 C16 120.3(3) . . ?
C20 C21 H21 119.8 . . ?
C16 C21 H21 119.8 . . ?
O8 C22 O18 124.6(3) . 3_676 ?
O8 C22 C23 119.1(2) . . ?
O18 C22 C23 116.4(2) 3_676 . ?
C28 C23 C24 119.3(3) . . ?
C28 C23 C22 120.9(3) . . ?
C24 C23 C22 119.7(3) . . ?
C25 C24 C23 119.8(3) . . ?
C25 C24 H24 120.1 . . ?
C23 C24 H24 120.1 . . ?
C26 C25 C24 120.5(3) . . ?
C26 C25 H25 119.8 . . ?
C24 C25 H25 119.8 . . ?
C25 C26 C27 120.2(3) . . ?
C25 C26 H26 119.9 . . ?
C27 C26 H26 119.9 . . ?
C28 C27 C26 119.6(3) . . ?
C28 C27 H27 120.2 . . ?
C26 C27 H27 120.2 . . ?
C23 C28 C27 120.5(3) . . ?
C23 C28 H28 119.7 . . ?
C27 C28 H28 119.7 . . ?
C31 C29 C32 111.1(2) . . ?
C31 C29 C30 110.0(2) . . ?
C32 C29 C30 112.8(2) . . ?
C31 C29 C33 108.2(2) . . ?
C32 C29 C33 107.2(2) . . ?
C30 C29 C33 107.3(2) . . ?
O9 C30 C29 114.6(2) . . ?
O9 C30 H30A 108.6 . . ?
C29 C30 H30A 108.6 . . ?
O9 C30 H30B 108.6 . . ?
C29 C30 H30B 108.6 . . ?
H30A C30 H30B 107.6 . . ?
O10 C31 C29 112.4(2) . . ?
O10 C31 H31A 109.1 . . ?
C29 C31 H31A 109.1 . . ?
O10 C31 H31B 109.1 . . ?
C29 C31 H31B 109.1 . . ?
H31A C31 H31B 107.9 . . ?
O11 C32 C29 113.6(2) . . ?
O11 C32 H32A 108.8 . . ?
C29 C32 H32A 108.8 . . ?
O11 C32 H32B 108.8 . . ?
C29 C32 H32B 108.8 . . ?
H32A C32 H32B 107.7 . . ?
C29 C33 H33A 109.5 . . ?
C29 C33 H33B 109.5 . . ?
H33A C33 H33B 109.5 . . ?
C29 C33 H33C 109.5 . . ?
H33A C33 H33C 109.5 . . ?
H33B C33 H33C 109.5 . . ?
C36 C34 C35 110.6(2) . . ?
C36 C34 C38 109.4(2) . . ?
C35 C34 C38 106.8(2) . . ?
C36 C34 C37 110.1(2) . . ?
C35 C34 C37 112.8(2) . . ?
C38 C34 C37 106.8(2) . . ?
O12 C35 C34 113.8(2) . . ?
O12 C35 H35A 108.8 . . ?
C34 C35 H35A 108.8 . . ?
O12 C35 H35B 108.8 . . ?
C34 C35 H35B 108.8 . . ?
H35A C35 H35B 107.7 . . ?
O13 C36 C34 112.8(2) . . ?
O13 C36 H36A 109.0 . . ?
C34 C36 H36A 109.0 . . ?
O13 C36 H36B 109.0 . . ?
C34 C36 H36B 109.0 . . ?
H36A C36 H36B 107.8 . . ?
O14 C37 C34 114.3(2) . . ?
O14 C37 H37A 108.7 . . ?
C34 C37 H37A 108.7 . . ?
O14 C37 H37B 108.7 . . ?
C34 C37 H37B 108.7 . . ?
H37A C37 H37B 107.6 . . ?
C34 C38 H38A 109.5 . . ?
C34 C38 H38B 109.5 . . ?
H38A C38 H38B 109.5 . . ?
C34 C38 H38C 109.5 . . ?
H38A C38 H38C 109.5 . . ?
H38B C38 H38C 109.5 . . ?
O16 C39 O17 125.3(3) . . ?
O16 C39 C40 117.3(2) . . ?
O17 C39 C40 117.4(3) . . ?
C41 C40 C45 119.8(3) . . ?
C41 C40 C39 120.1(3) . . ?
C45 C40 C39 120.1(3) . . ?
C40 C41 C42 119.9(3) . . ?
C40 C41 H41 120.1 . . ?
C42 C41 H41 120.1 . . ?
C43 C42 C41 120.1(4) . . ?
C43 C42 H42 120.0 . . ?
C41 C42 H42 120.0 . . ?
C44 C43 C42 120.6(3) . . ?
C44 C43 H43 119.7 . . ?
C42 C43 H43 119.7 . . ?
C43 C44 C45 119.8(3) . . ?
C43 C44 H44 120.1 . . ?
C45 C44 H44 120.1 . . ?
C44 C45 C40 119.8(3) . . ?
C44 C45 H45 120.1 . . ?
C40 C45 H45 120.1 . . ?
O19 C46 N2 120.2(3) . . ?
O19 C46 N1 118.8(3) . . ?
N2 C46 N1 121.0(3) . . ?
C48 C47 N1 116.5(3) . . ?
C48 C47 C50 126.3(3) . . ?
N1 C47 C50 117.1(3) . . ?
C47 C48 C49 119.2(3) . . ?
C47 C48 H48 120.4 . . ?
C49 C48 H48 120.4 . . ?
N2 C49 C48 122.8(3) . . ?
N2 C49 C51 116.2(3) . . ?
C48 C49 C51 121.0(3) . . ?
C47 C50 H50A 109.5 . . ?
C47 C50 H50B 109.5 . . ?
H50A C50 H50B 109.5 . . ?
C47 C50 H50C 109.5 . . ?
H50A C50 H50C 109.5 . . ?
H50B C50 H50C 109.5 . . ?
C49 C51 H51A 109.5 . . ?
C49 C51 H51B 109.5 . . ?
H51A C51 H51B 109.5 . . ?
C49 C51 H51C 109.5 . . ?
H51A C51 H51C 109.5 . . ?
H51B C51 H51C 109.5 . . ?
N1S C1S C2S 179.3(5) . . ?
C1S C2S H2S1 109.5 . . ?
C1S C2S H2S2 109.5 . . ?
H2S1 C2S H2S2 109.5 . . ?
C1S C2S H2S3 109.5 . . ?
H2S1 C2S H2S3 109.5 . . ?
H2S2 C2S H2S3 109.5 . . ?
N2S C3S C4S 178.9(7) . . ?
C3S C4S H4S1 109.5 . . ?
C3S C4S H4S2 109.5 . . ?
H4S1 C4S H4S2 109.5 . . ?
C3S C4S H4S3 109.5 . . ?
H4S1 C4S H4S3 109.5 . . ?
H4S2 C4S H4S3 109.5 . . ?
N3S C5S C6S 178.5(6) . . ?
C5S C6S H6S1 109.5 . . ?
C5S C6S H6S2 109.5 . . ?
H6S1 C6S H6S2 109.5 . . ?
C5S C6S H6S3 109.5 . . ?
H6S1 C6S H6S3 109.5 . . ?
H6S2 C6S H6S3 109.5 . . ?
N4S C7S C8S 179.5(5) . . ?
C7S C8S H8S1 109.5 . . ?
C7S C8S H8S2 109.5 . . ?
H8S1 C8S H8S2 109.5 . . ?
C7S C8S H8S3 109.5 . . ?
H8S1 C8S H8S3 109.5 . . ?
H8S2 C8S H8S3 109.5 . . ?
N5S C9S C10S 179.6(5) . . ?
C9S C10S H10A 109.5 . . ?
C9S C10S H10B 109.5 . . ?
H10A C10S H10B 109.5 . . ?
C9S C10S H10C 109.5 . . ?
H10A C10S H10C 109.5 . . ?
H10B C10S H10C 109.5 . . ?
C14S C11S C16S 68.4(4) . 3_666 ?
C17S C12S C15S 70.5(4) . . ?
C16S C13S C16S 180.000(2) 3_666 . ?
C16S C13S C15S 62.3(4) 3_666 3_666 ?
C16S C13S C15S 117.7(4) . 3_666 ?
C16S C13S C15S 117.7(4) 3_666 . ?
C16S C13S C15S 62.3(4) . . ?
C15S C13S C15S 180.0(5) 3_666 . ?
C16S C13S C14S 74.4(5) 3_666 . ?
C16S C13S C14S 105.6(5) . . ?
C15S C13S C14S 109.8(4) 3_666 . ?
C15S C13S C14S 70.2(4) . . ?
C16S C13S C14S 105.6(5) 3_666 3_666 ?
C16S C13S C14S 74.4(5) . 3_666 ?
C15S C13S C14S 70.2(4) 3_666 3_666 ?
C15S C13S C14S 109.8(4) . 3_666 ?
C14S C13S C14S 180.000(2) . 3_666 ?
C16S C13S C17S 113.1(4) 3_666 3_666 ?
C16S C13S C17S 66.9(4) . 3_666 ?
C15S C13S C17S 76.3(4) 3_666 3_666 ?
C15S C13S C17S 103.7(4) . 3_666 ?
C14S C13S C17S 73.6(4) . 3_666 ?
C14S C13S C17S 106.4(4) 3_666 3_666 ?
C16S C13S C17S 66.9(4) 3_666 . ?
C16S C13S C17S 113.1(4) . . ?
C15S C13S C17S 103.7(4) 3_666 . ?
C15S C13S C17S 76.3(4) . . ?
C14S C13S C17S 106.4(4) . . ?
C14S C13S C17S 73.6(4) 3_666 . ?
C17S C13S C17S 180.0(4) 3_666 . ?
C13S C15S C16S 57.9(4) . . ?
C13S C15S C12S 106.0(4) . . ?
C16S C15S C12S 127.5(6) . . ?
C13S C15S C14S 56.5(3) . . ?
C16S C15S C14S 93.8(5) . . ?
C12S C15S C14S 119.1(6) . . ?
C13S C15S C17S 53.4(3) . . ?
C16S C15S C17S 94.6(5) . . ?
C12S C15S C17S 52.6(3) . . ?
C14S C15S C17S 86.4(4) . . ?
C11S C14S C13S 110.2(5) . . ?
C11S C14S C15S 133.1(6) . . ?
C13S C14S C15S 53.3(3) . . ?
C11S C14S C16S 59.6(4) . 3_666 ?
C13S C14S C16S 50.6(3) . 3_666 ?
C15S C14S C16S 90.0(5) . 3_666 ?
C11S C14S C17S 124.8(5) . 3_666 ?
C13S C14S C17S 53.4(3) . 3_666 ?
C15S C14S C17S 83.2(4) . 3_666 ?
C16S C14S C17S 86.3(4) 3_666 3_666 ?
C13S C17S C12S 107.2(5) . . ?
C13S C17S C16S 53.9(3) . 3_666 ?
C12S C17S C16S 132.1(5) . 3_666 ?
C13S C17S C14S 53.1(3) . 3_666 ?
C12S C17S C14S 119.6(5) . 3_666 ?
C16S C17S C14S 85.6(5) 3_666 3_666 ?
C13S C17S C15S 50.3(3) . . ?
C12S C17S C15S 56.9(3) . . ?
C16S C17S C15S 90.7(5) 3_666 . ?
C14S C17S C15S 83.4(5) 3_666 . ?
C13S C16S C15S 59.8(4) . . ?
C13S C16S C17S 59.3(4) . 3_666 ?
C15S C16S C17S 97.3(6) . 3_666 ?
C13S C16S C11S 107.0(6) . 3_666 ?
C15S C16S C11S 125.4(7) . 3_666 ?
C17S C16S C11S 121.8(6) 3_666 3_666 ?
C13S C16S C14S 55.0(4) . 3_666 ?
C15S C16S C14S 95.5(5) . 3_666 ?
C17S C16S C14S 90.9(5) 3_666 3_666 ?
C11S C16S C14S 51.9(4) 3_666 3_666 ?

loop_
_geom_bond_atom_site_label_1
_geom_bond_atom_site_label_2
_geom_bond_distance
_geom_bond_site_symmetry_2
_geom_bond_publ_flag
Fe1 O1 1.8991(18) . ?
Fe1 O15 1.9468(18) 3_676 ?
Fe1 O4 2.036(2) . ?
Fe1 O6 2.039(2) . ?
Fe1 O2 2.0455(19) . ?
Fe1 O8 2.0502(19) . ?
Fe1 Fe3 2.8462(4) . ?
Fe2 O1 1.8270(18) . ?
Fe2 O10 2.0088(18) . ?
Fe2 O3 2.0093(19) . ?
Fe2 O5 2.019(2) . ?
Fe2 O9 2.0964(18) . ?
Fe2 O12 2.1476(19) . ?
Fe3 O1 1.9303(17) . ?
Fe3 O1 1.9303(17) 3_676 ?
Fe3 O15 1.9884(18) 3_676 ?
Fe3 O15 1.9884(18) . ?
Fe3 O7 2.0902(19) . ?
Fe3 O7 2.0902(19) 3_676 ?
Fe3 Fe1 2.8462(4) 3_676 ?
Fe4 O9 1.9644(19) . ?
Fe4 O13 1.9943(19) . ?
Fe4 O16 2.0307(19) . ?
Fe4 O12 2.0425(18) . ?
Fe4 O11 2.1488(19) . ?
Fe4 Cl1 2.2659(8) . ?
Fe5 O15 1.8432(18) . ?
Fe5 O10 1.9746(19) . ?
Fe5 O18 2.0136(19) . ?
Fe5 O14 2.0236(19) . ?
Fe5 O12 2.1479(18) . ?
Fe5 O11 2.1819(18) . ?
Fe6 O13 1.9587(19) . ?
Fe6 O19 1.998(2) . ?
Fe6 O17 2.0282(19) . ?
Fe6 O14 2.0357(19) . ?
Fe6 O11 2.0766(19) . ?
Fe6 Cl2 2.3007(8) . ?
O2 C1 1.255(3) . ?
O3 C1 1.268(3) . ?
O4 C8 1.263(3) . ?
O5 C8 1.275(3) . ?
O6 C15 1.274(3) . ?
O7 C15 1.258(3) . ?
O8 C22 1.259(3) . ?
O9 C30 1.426(3) . ?
O10 C31 1.420(3) . ?
O11 C32 1.434(3) . ?
O12 C35 1.445(3) . ?
O13 C36 1.431(3) . ?
O14 C37 1.444(3) . ?
O15 Fe1 1.9468(18) 3_676 ?
O16 C39 1.263(3) . ?
O17 C39 1.271(3) . ?
O18 C22 1.273(3) 3_676 ?
O19 C46 1.272(3) . ?
N1 C46 1.365(4) . ?
N1 C47 1.370(3) . ?
N2 C46 1.333(4) . ?
N2 C49 1.343(4) . ?
C1 C2 1.497(4) . ?
C2 C3 1.383(4) . ?
C2 C7 1.392(4) . ?
C3 C4 1.382(4) . ?
C3 H3 0.9500 . ?
C4 C5 1.397(5) . ?
C4 H4 0.9500 . ?
C5 C6 1.369(5) . ?
C5 H5 0.9500 . ?
C6 C7 1.379(4) . ?
C6 H6 0.9500 . ?
C7 H7 0.9500 . ?
C8 C9 1.495(4) . ?
C9 C14 1.390(4) . ?
C9 C10 1.391(4) . ?
C10 C11 1.387(5) . ?
C10 H10 0.9500 . ?
C11 C12 1.367(5) . ?
C11 H11 0.9500 . ?
C12 C13 1.388(5) . ?
C12 H12 0.9500 . ?
C13 C14 1.380(5) . ?
C13 H13 0.9500 . ?
C14 H14 0.9500 . ?
C15 C16 1.485(4) . ?
C16 C17 1.383(4) . ?
C16 C21 1.395(4) . ?
C17 C18 1.385(5) . ?
C17 H17 0.9500 . ?
C18 C19 1.393(5) . ?
C18 H18 0.9500 . ?
C19 C20 1.392(5) . ?
C19 H19 0.9500 . ?
C20 C21 1.373(4) . ?
C20 H20 0.9500 . ?
C21 H21 0.9500 . ?
C22 O18 1.273(3) 3_676 ?
C22 C23 1.490(4) . ?
C23 C28 1.383(4) . ?
C23 C24 1.398(4) . ?
C24 C25 1.383(4) . ?
C24 H24 0.9500 . ?
C25 C26 1.373(5) . ?
C25 H25 0.9500 . ?
C26 C27 1.387(5) . ?
C26 H26 0.9500 . ?
C27 C28 1.386(4) . ?
C27 H27 0.9500 . ?
C28 H28 0.9500 . ?
C29 C31 1.523(4) . ?
C29 C32 1.529(4) . ?
C29 C30 1.534(4) . ?
C29 C33 1.540(4) . ?
C30 H30A 0.9900 . ?
C30 H30B 0.9900 . ?
C31 H31A 0.9900 . ?
C31 H31B 0.9900 . ?
C32 H32A 0.9900 . ?
C32 H32B 0.9900 . ?
C33 H33A 0.9800 . ?
C33 H33B 0.9800 . ?
C33 H33C 0.9800 . ?
C34 C36 1.528(4) . ?
C34 C35 1.532(4) . ?
C34 C38 1.533(4) . ?
C34 C37 1.539(4) . ?
C35 H35A 0.9900 . ?
C35 H35B 0.9900 . ?
C36 H36A 0.9900 . ?
C36 H36B 0.9900 . ?
C37 H37A 0.9900 . ?
C37 H37B 0.9900 . ?
C38 H38A 0.9800 . ?
C38 H38B 0.9800 . ?
C38 H38C 0.9800 . ?
C39 C40 1.490(4) . ?
C40 C41 1.381(4) . ?
C40 C45 1.402(4) . ?
C41 C42 1.384(5) . ?
C41 H41 0.9500 . ?
C42 C43 1.384(6) . ?
C42 H42 0.9500 . ?
C43 C44 1.374(5) . ?
C43 H43 0.9500 . ?
C44 C45 1.384(4) . ?
C44 H44 0.9500 . ?
C45 H45 0.9500 . ?
C47 C48 1.363(5) . ?
C47 C50 1.478(4) . ?
C48 C49 1.396(4) . ?
C48 H48 0.9500 . ?
C49 C51 1.482(5) . ?
C50 H50A 0.9800 . ?
C50 H50B 0.9800 . ?
C50 H50C 0.9800 . ?
C51 H51A 0.9800 . ?
C51 H51B 0.9800 . ?
C51 H51C 0.9800 . ?
N1S C1S 1.127(5) . ?
C1S C2S 1.442(6) . ?
C2S H2S1 0.9800 . ?
C2S H2S2 0.9800 . ?
C2S H2S3 0.9800 . ?
N2S C3S 1.145(6) . ?
C3S C4S 1.457(7) . ?
C4S H4S1 0.9800 . ?
C4S H4S2 0.9800 . ?
C4S H4S3 0.9800 . ?
N3S C5S 1.127(6) . ?
C5S C6S 1.430(6) . ?
C6S H6S1 0.9800 . ?
C6S H6S2 0.9800 . ?
C6S H6S3 0.9800 . ?
N4S C7S 1.134(5) . ?
C7S C8S 1.435(6) . ?
C8S H8S1 0.9800 . ?
C8S H8S2 0.9800 . ?
C8S H8S3 0.9800 . ?
N5S C9S 1.139(5) . ?
C9S C10S 1.443(6) . ?
C10S H10A 0.9800 . ?
C10S H10B 0.9800 . ?
C10S H10C 0.9800 . ?
C11S C14S 1.559(9) . ?
C11S C16S 1.708(10) 3_666 ?
C12S C17S 1.602(7) . ?
C12S C15S 1.690(9) . ?
C13S C16S 1.476(7) 3_666 ?
C13S C16S 1.476(7) . ?
C13S C15S 1.507(6) 3_666 ?
C13S C15S 1.507(6) . ?
C13S C14S 1.566(6) . ?
C13S C14S 1.566(6) 3_666 ?
C13S C17S 1.571(7) 3_666 ?
C13S C17S 1.571(7) . ?
C15S C16S 1.543(11) . ?
C15S C14S 1.768(10) . ?
C15S C17S 1.901(10) . ?
C14S C16S 1.841(11) 3_666 ?
C14S C17S 1.878(10) 3_666 ?
C17S C16S 1.681(10) 3_666 ?
C17S C14S 1.878(10) 3_666 ?
C16S C17S 1.681(10) 3_666 ?
C16S C11S 1.708(10) 3_666 ?
C16S C14S 1.841(11) 3_666 ?

loop_
_geom_torsion_atom_site_label_1
_geom_torsion_atom_site_label_2
_geom_torsion_atom_site_label_3
_geom_torsion_atom_site_label_4
_geom_torsion
_geom_torsion_site_symmetry_1
_geom_torsion_site_symmetry_2
_geom_torsion_site_symmetry_3
_geom_torsion_site_symmetry_4
_geom_torsion_publ_flag
O15 Fe1 Fe3 O1 -163.45(11) 3_676 . . . ?
O4 Fe1 Fe3 O1 -77.68(10) . . . . ?
O6 Fe1 Fe3 O1 96.90(10) . . . . ?
O2 Fe1 Fe3 O1 22.24(12) . . . . ?
O8 Fe1 Fe3 O1 170.78(12) . . . . ?
O1 Fe1 Fe3 O1 180.0 . . . 3_676 ?
O15 Fe1 Fe3 O1 16.55(11) 3_676 . . 3_676 ?
O4 Fe1 Fe3 O1 102.32(10) . . . 3_676 ?
O6 Fe1 Fe3 O1 -83.10(10) . . . 3_676 ?
O2 Fe1 Fe3 O1 -157.76(12) . . . 3_676 ?
O8 Fe1 Fe3 O1 -9.22(12) . . . 3_676 ?
O1 Fe1 Fe3 O15 163.45(11) . . . 3_676 ?
O4 Fe1 Fe3 O15 85.76(10) . . . 3_676 ?
O6 Fe1 Fe3 O15 -99.65(10) . . . 3_676 ?
O2 Fe1 Fe3 O15 -174.32(12) . . . 3_676 ?
O8 Fe1 Fe3 O15 -25.78(11) . . . 3_676 ?
O1 Fe1 Fe3 O15 -16.55(11) . . . . ?
O15 Fe1 Fe3 O15 180.0 3_676 . . . ?
O4 Fe1 Fe3 O15 -94.24(10) . . . . ?
O6 Fe1 Fe3 O15 80.35(10) . . . . ?
O2 Fe1 Fe3 O15 5.68(11) . . . . ?
O8 Fe1 Fe3 O15 154.22(11) . . . . ?
O1 Fe1 Fe3 O7 -97.49(10) . . . . ?
O15 Fe1 Fe3 O7 99.07(9) 3_676 . . . ?
O4 Fe1 Fe3 O7 -175.17(8) . . . . ?
O6 Fe1 Fe3 O7 -0.58(7) . . . . ?
O2 Fe1 Fe3 O7 -75.25(10) . . . . ?
O8 Fe1 Fe3 O7 73.29(9) . . . . ?
O1 Fe1 Fe3 O7 82.51(10) . . . 3_676 ?
O15 Fe1 Fe3 O7 -80.93(9) 3_676 . . 3_676 ?
O4 Fe1 Fe3 O7 4.83(8) . . . 3_676 ?
O6 Fe1 Fe3 O7 179.42(7) . . . 3_676 ?
O2 Fe1 Fe3 O7 104.75(10) . . . 3_676 ?
O8 Fe1 Fe3 O7 -106.71(9) . . . 3_676 ?
O1 Fe1 Fe3 Fe1 129.08(10) . . . 3_676 ?
O15 Fe1 Fe3 Fe1 -34.36(10) 3_676 . . 3_676 ?
O4 Fe1 Fe3 Fe1 51.40(8) . . . 3_676 ?
O6 Fe1 Fe3 Fe1 -134.02(7) . . . 3_676 ?
O2 Fe1 Fe3 Fe1 151.32(9) . . . 3_676 ?
O8 Fe1 Fe3 Fe1 -60.14(10) . . . 3_676 ?
O10 Fe2 O1 Fe1 140.11(12) . . . . ?
O3 Fe2 O1 Fe1 -48.68(13) . . . . ?
O5 Fe2 O1 Fe1 45.95(13) . . . . ?
O9 Fe2 O1 Fe1 -139.9(3) . . . . ?
O12 Fe2 O1 Fe1 -140.15(12) . . . . ?
O10 Fe2 O1 Fe3 -12.00(16) . . . . ?
O3 Fe2 O1 Fe3 159.20(15) . . . . ?
O5 Fe2 O1 Fe3 -106.16(15) . . . . ?
O9 Fe2 O1 Fe3 67.9(4) . . . . ?
O12 Fe2 O1 Fe3 67.73(15) . . . . ?
O15 Fe1 O1 Fe2 -149.25(13) 3_676 . . . ?
O4 Fe1 O1 Fe2 -53.05(13) . . . . ?
O6 Fe1 O1 Fe2 119.54(13) . . . . ?
O2 Fe1 O1 Fe2 34.74(13) . . . . ?
O8 Fe1 O1 Fe2 147.6(5) . . . . ?
Fe3 Fe1 O1 Fe2 -160.75(17) . . . . ?
O15 Fe1 O1 Fe3 11.50(8) 3_676 . . . ?
O4 Fe1 O1 Fe3 107.70(8) . . . . ?
O6 Fe1 O1 Fe3 -79.71(8) . . . . ?
O2 Fe1 O1 Fe3 -164.51(8) . . . . ?
O8 Fe1 O1 Fe3 -51.7(6) . . . . ?
O1 Fe3 O1 Fe2 52(100) 3_676 . . . ?
O15 Fe3 O1 Fe2 145.94(16) 3_676 . . . ?
O15 Fe3 O1 Fe2 -34.06(16) . . . . ?
O7 Fe3 O1 Fe2 -124.26(15) . . . . ?
O7 Fe3 O1 Fe2 55.74(15) 3_676 . . . ?
Fe1 Fe3 O1 Fe2 157.2(2) . . . . ?
Fe1 Fe3 O1 Fe2 -22.8(2) 3_676 . . . ?
O1 Fe3 O1 Fe1 -106(100) 3_676 . . . ?
O15 Fe3 O1 Fe1 -11.30(8) 3_676 . . . ?
O15 Fe3 O1 Fe1 168.70(8) . . . . ?
O7 Fe3 O1 Fe1 78.50(8) . . . . ?
O7 Fe3 O1 Fe1 -101.50(8) 3_676 . . . ?
Fe1 Fe3 O1 Fe1 180.0 3_676 . . . ?
O1 Fe1 O2 C1 9.9(3) . . . . ?
O15 Fe1 O2 C1 -87.0(12) 3_676 . . . ?
O4 Fe1 O2 C1 101.1(2) . . . . ?
O6 Fe1 O2 C1 -78.6(2) . . . . ?
O8 Fe1 O2 C1 -162.1(2) . . . . ?
Fe3 Fe1 O2 C1 -5.0(3) . . . . ?
O1 Fe2 O3 C1 33.4(2) . . . . ?
O10 Fe2 O3 C1 165.3(3) . . . . ?
O5 Fe2 O3 C1 -61.0(2) . . . . ?
O9 Fe2 O3 C1 -160.8(2) . . . . ?
O12 Fe2 O3 C1 123.2(2) . . . . ?
O1 Fe1 O4 C8 23.0(2) . . . . ?
O15 Fe1 O4 C8 108.7(2) 3_676 . . . ?
O6 Fe1 O4 C8 -69.3(7) . . . . ?
O2 Fe1 O4 C8 -71.9(2) . . . . ?
O8 Fe1 O4 C8 -160.1(2) . . . . ?
Fe3 Fe1 O4 C8 64.3(2) . . . . ?
O1 Fe2 O5 C8 -1.8(2) . . . . ?
O10 Fe2 O5 C8 -95.8(2) . . . . ?
O3 Fe2 O5 C8 92.7(2) . . . . ?
O9 Fe2 O5 C8 179.7(2) . . . . ?
O12 Fe2 O5 C8 -123.6(6) . . . . ?
O1 Fe1 O6 C15 44.4(2) . . . . ?
O15 Fe1 O6 C15 -41.2(2) 3_676 . . . ?
O4 Fe1 O6 C15 136.9(6) . . . . ?
O2 Fe1 O6 C15 139.4(2) . . . . ?
O8 Fe1 O6 C15 -131.5(2) . . . . ?
Fe3 Fe1 O6 C15 2.3(2) . . . . ?
O1 Fe3 O7 C15 -42.0(2) . . . . ?
O1 Fe3 O7 C15 138.0(2) 3_676 . . . ?
O15 Fe3 O7 C15 41.6(2) 3_676 . . . ?
O15 Fe3 O7 C15 -138.4(2) . . . . ?
O7 Fe3 O7 C15 120(100) 3_676 . . . ?
Fe1 Fe3 O7 C15 -0.8(2) . . . . ?
Fe1 Fe3 O7 C15 179.2(2) 3_676 . . . ?
O1 Fe1 O8 C22 1.1(6) . . . . ?
O15 Fe1 O8 C22 -61.7(2) 3_676 . . . ?
O4 Fe1 O8 C22 -158.1(2) . . . . ?
O6 Fe1 O8 C22 29.4(2) . . . . ?
O2 Fe1 O8 C22 114.4(2) . . . . ?
Fe3 Fe1 O8 C22 -44.0(2) . . . . ?
O13 Fe4 O9 C30 88.2(3) . . . . ?
O16 Fe4 O9 C30 -32.86(18) . . . . ?
O12 Fe4 O9 C30 127.35(18) . . . . ?
O11 Fe4 O9 C30 49.74(17) . . . . ?
Cl1 Fe4 O9 C30 -129.57(16) . . . . ?
O13 Fe4 O9 Fe2 -46.9(3) . . . . ?
O16 Fe4 O9 Fe2 -168.05(8) . . . . ?
O12 Fe4 O9 Fe2 -7.84(8) . . . . ?
O11 Fe4 O9 Fe2 -85.45(8) . . . . ?
Cl1 Fe4 O9 Fe2 95.24(7) . . . . ?
O1 Fe2 O9 C30 -127.3(3) . . . . ?
O10 Fe2 O9 C30 -46.11(17) . . . . ?
O3 Fe2 O9 C30 140.48(18) . . . . ?
O5 Fe2 O9 C30 46.75(18) . . . . ?
O12 Fe2 O9 C30 -127.07(18) . . . . ?
O1 Fe2 O9 Fe4 7.4(4) . . . . ?
O10 Fe2 O9 Fe4 88.55(9) . . . . ?
O3 Fe2 O9 Fe4 -84.86(9) . . . . ?
O5 Fe2 O9 Fe4 -178.59(8) . . . . ?
O12 Fe2 O9 Fe4 7.59(7) . . . . ?
O15 Fe5 O10 C31 136.73(18) . . . . ?
O18 Fe5 O10 C31 37.58(19) . . . . ?
O14 Fe5 O10 C31 -73.1(3) . . . . ?
O12 Fe5 O10 C31 -126.60(19) . . . . ?
O11 Fe5 O10 C31 -51.42(18) . . . . ?
O15 Fe5 O10 Fe2 -81.18(9) . . . . ?
O18 Fe5 O10 Fe2 179.67(8) . . . . ?
O14 Fe5 O10 Fe2 68.9(2) . . . . ?
O12 Fe5 O10 Fe2 15.49(8) . . . . ?
O11 Fe5 O10 Fe2 90.67(8) . . . . ?
O1 Fe2 O10 C31 -143.68(19) . . . . ?
O3 Fe2 O10 C31 84.5(4) . . . . ?
O5 Fe2 O10 C31 -49.28(19) . . . . ?
O9 Fe2 O10 C31 50.42(19) . . . . ?
O12 Fe2 O10 C31 127.32(19) . . . . ?
O1 Fe2 O10 Fe5 73.47(9) . . . . ?
O3 Fe2 O10 Fe5 -58.4(4) . . . . ?
O5 Fe2 O10 Fe5 167.87(8) . . . . ?
O9 Fe2 O10 Fe5 -92.42(8) . . . . ?
O12 Fe2 O10 Fe5 -15.52(7) . . . . ?
O13 Fe6 O11 C32 -138.48(19) . . . . ?
O19 Fe6 O11 C32 39.24(19) . . . . ?
O17 Fe6 O11 C32 -50.35(19) . . . . ?
O14 Fe6 O11 C32 133.7(2) . . . . ?
Cl2 Fe6 O11 C32 137.8(5) . . . . ?
O13 Fe6 O11 Fe4 -10.97(7) . . . . ?
O19 Fe6 O11 Fe4 166.76(8) . . . . ?
O17 Fe6 O11 Fe4 77.17(8) . . . . ?
O14 Fe6 O11 Fe4 -98.76(8) . . . . ?
Cl2 Fe6 O11 Fe4 -94.7(6) . . . . ?
O13 Fe6 O11 Fe5 91.27(8) . . . . ?
O19 Fe6 O11 Fe5 -91.01(8) . . . . ?
O17 Fe6 O11 Fe5 179.41(8) . . . . ?
O14 Fe6 O11 Fe5 3.47(7) . . . . ?
Cl2 Fe6 O11 Fe5 7.6(6) . . . . ?
O9 Fe4 O11 C32 -46.42(18) . . . . ?
O13 Fe4 O11 C32 143.35(18) . . . . ?
O16 Fe4 O11 C32 51.78(18) . . . . ?
O12 Fe4 O11 C32 -128.41(18) . . . . ?
Cl1 Fe4 O11 C32 128.4(4) . . . . ?
O9 Fe4 O11 Fe6 -178.94(7) . . . . ?
O13 Fe4 O11 Fe6 10.84(7) . . . . ?
O16 Fe4 O11 Fe6 -80.73(8) . . . . ?
O12 Fe4 O11 Fe6 99.08(8) . . . . ?
Cl1 Fe4 O11 Fe6 -4.1(5) . . . . ?
O9 Fe4 O11 Fe5 81.66(8) . . . . ?
O13 Fe4 O11 Fe5 -88.56(8) . . . . ?
O16 Fe4 O11 Fe5 179.86(9) . . . . ?
O12 Fe4 O11 Fe5 -0.32(7) . . . . ?
Cl1 Fe4 O11 Fe5 -103.5(4) . . . . ?
O15 Fe5 O11 C32 152.5(5) . . . . ?
O10 Fe5 O11 C32 48.20(17) . . . . ?
O18 Fe5 O11 C32 -46.51(17) . . . . ?
O14 Fe5 O11 C32 -139.68(17) . . . . ?
O12 Fe5 O11 C32 130.07(17) . . . . ?
O15 Fe5 O11 Fe6 -71.3(5) . . . . ?
O10 Fe5 O11 Fe6 -175.65(8) . . . . ?
O18 Fe5 O11 Fe6 89.64(8) . . . . ?
O14 Fe5 O11 Fe6 -3.52(7) . . . . ?
O12 Fe5 O11 Fe6 -93.78(8) . . . . ?
O15 Fe5 O11 Fe4 22.7(6) . . . . ?
O10 Fe5 O11 Fe4 -81.56(8) . . . . ?
O18 Fe5 O11 Fe4 -176.27(8) . . . . ?
O14 Fe5 O11 Fe4 90.56(8) . . . . ?
O12 Fe5 O11 Fe4 0.31(7) . . . . ?
O9 Fe4 O12 C35 142.49(18) . . . . ?
O13 Fe4 O12 C35 -47.31(17) . . . . ?
O16 Fe4 O12 C35 -128.4(2) . . . . ?
O11 Fe4 O12 C35 -128.98(18) . . . . ?
Cl1 Fe4 O12 C35 43.36(17) . . . . ?
O9 Fe4 O12 Fe2 7.54(7) . . . . ?
O13 Fe4 O12 Fe2 177.74(8) . . . . ?
O16 Fe4 O12 Fe2 96.6(2) . . . . ?
O11 Fe4 O12 Fe2 96.07(8) . . . . ?
Cl1 Fe4 O12 Fe2 -91.59(6) . . . . ?
O9 Fe4 O12 Fe5 -88.20(9) . . . . ?
O13 Fe4 O12 Fe5 82.00(9) . . . . ?
O16 Fe4 O12 Fe5 0.9(3) . . . . ?
O11 Fe4 O12 Fe5 0.34(8) . . . . ?
Cl1 Fe4 O12 Fe5 172.68(6) . . . . ?
O1 Fe2 O12 C35 40.64(18) . . . . ?
O10 Fe2 O12 C35 134.54(18) . . . . ?
O3 Fe2 O12 C35 -53.47(18) . . . . ?
O5 Fe2 O12 C35 162.7(5) . . . . ?
O9 Fe2 O12 C35 -139.30(19) . . . . ?
O1 Fe2 O12 Fe4 172.75(8) . . . . ?
O10 Fe2 O12 Fe4 -93.36(8) . . . . ?
O3 Fe2 O12 Fe4 78.64(8) . . . . ?
O5 Fe2 O12 Fe4 -65.2(6) . . . . ?
O9 Fe2 O12 Fe4 -7.20(7) . . . . ?
O1 Fe2 O12 Fe5 -80.00(8) . . . . ?
O10 Fe2 O12 Fe5 13.90(7) . . . . ?
O3 Fe2 O12 Fe5 -174.11(7) . . . . ?
O5 Fe2 O12 Fe5 42.1(6) . . . . ?
O9 Fe2 O12 Fe5 100.05(8) . . . . ?
O15 Fe5 O12 C35 -45.06(17) . . . . ?
O10 Fe5 O12 C35 -142.16(17) . . . . ?
O18 Fe5 O12 C35 143.9(3) . . . . ?
O14 Fe5 O12 C35 54.68(17) . . . . ?
O11 Fe5 O12 C35 131.74(17) . . . . ?
O15 Fe5 O12 Fe4 -177.14(9) . . . . ?
O10 Fe5 O12 Fe4 85.76(9) . . . . ?
O18 Fe5 O12 Fe4 11.8(3) . . . . ?
O14 Fe5 O12 Fe4 -77.39(9) . . . . ?
O11 Fe5 O12 Fe4 -0.34(8) . . . . ?
O15 Fe5 O12 Fe2 82.99(8) . . . . ?
O10 Fe5 O12 Fe2 -14.11(7) . . . . ?
O18 Fe5 O12 Fe2 -88.0(3) . . . . ?
O14 Fe5 O12 Fe2 -177.26(7) . . . . ?
O11 Fe5 O12 Fe2 -100.21(8) . . . . ?
O19 Fe6 O13 C36 -140.9(5) . . . . ?
O17 Fe6 O13 C36 147.68(19) . . . . ?
O14 Fe6 O13 C36 -46.36(19) . . . . ?
O11 Fe6 O13 C36 -125.45(19) . . . . ?
Cl2 Fe6 O13 C36 48.63(19) . . . . ?
O19 Fe6 O13 Fe4 -3.4(6) . . . . ?
O17 Fe6 O13 Fe4 -74.83(9) . . . . ?
O14 Fe6 O13 Fe4 91.13(8) . . . . ?
O11 Fe6 O13 Fe4 12.04(8) . . . . ?
Cl2 Fe6 O13 Fe4 -173.88(6) . . . . ?
O9 Fe4 O13 C36 87.6(3) . . . . ?
O16 Fe4 O13 C36 -150.47(19) . . . . ?
O12 Fe4 O13 C36 48.90(18) . . . . ?
O11 Fe4 O13 C36 126.58(19) . . . . ?
Cl1 Fe4 O13 C36 -55.38(18) . . . . ?
O9 Fe4 O13 Fe6 -50.7(3) . . . . ?
O16 Fe4 O13 Fe6 71.26(9) . . . . ?
O12 Fe4 O13 Fe6 -89.38(8) . . . . ?
O11 Fe4 O13 Fe6 -11.70(8) . . . . ?
Cl1 Fe4 O13 Fe6 166.34(7) . . . . ?
O15 Fe5 O14 C37 40.79(17) . . . . ?
O10 Fe5 O14 C37 -109.2(2) . . . . ?
O18 Fe5 O14 C37 139.83(16) . . . . ?
O12 Fe5 O14 C37 -56.61(16) . . . . ?
O11 Fe5 O14 C37 -131.38(17) . . . . ?
O15 Fe5 O14 Fe6 175.86(8) . . . . ?
O10 Fe5 O14 Fe6 25.9(3) . . . . ?
O18 Fe5 O14 Fe6 -85.11(9) . . . . ?
O12 Fe5 O14 Fe6 78.45(8) . . . . ?
O11 Fe5 O14 Fe6 3.69(8) . . . . ?
O13 Fe6 O14 C37 42.07(18) . . . . ?
O19 Fe6 O14 C37 -146.47(18) . . . . ?
O17 Fe6 O14 C37 110.6(3) . . . . ?
O11 Fe6 O14 C37 126.37(19) . . . . ?
Cl2 Fe6 O14 C37 -53.21(18) . . . . ?
O13 Fe6 O14 Fe5 -88.14(9) . . . . ?
O19 Fe6 O14 Fe5 83.32(9) . . . . ?
O17 Fe6 O14 Fe5 -19.6(3) . . . . ?
O11 Fe6 O14 Fe5 -3.84(8) . . . . ?
Cl2 Fe6 O14 Fe5 176.58(7) . . . . ?
O10 Fe5 O15 Fe1 -107.21(13) . . . 3_676 ?
O18 Fe5 O15 Fe1 -11.27(14) . . . 3_676 ?
O14 Fe5 O15 Fe1 83.28(13) . . . 3_676 ?
O12 Fe5 O15 Fe1 171.29(12) . . . 3_676 ?
O11 Fe5 O15 Fe1 149.5(5) . . . 3_676 ?
O10 Fe5 O15 Fe3 24.49(13) . . . . ?
O18 Fe5 O15 Fe3 120.44(12) . . . . ?
O14 Fe5 O15 Fe3 -145.01(11) . . . . ?
O12 Fe5 O15 Fe3 -57.01(12) . . . . ?
O11 Fe5 O15 Fe3 -78.8(6) . . . . ?
O1 Fe3 O15 Fe5 24.84(13) . . . . ?
O1 Fe3 O15 Fe5 -155.16(13) 3_676 . . . ?
O15 Fe3 O15 Fe5 -154(100) 3_676 . . . ?
O7 Fe3 O15 Fe5 113.12(12) . . . . ?
O7 Fe3 O15 Fe5 -66.88(12) 3_676 . . . ?
Fe1 Fe3 O15 Fe5 35.81(16) . . . . ?
Fe1 Fe3 O15 Fe5 -144.19(16) 3_676 . . . ?
O1 Fe3 O15 Fe1 169.03(7) . . . 3_676 ?
O1 Fe3 O15 Fe1 -10.97(7) 3_676 . . 3_676 ?
O15 Fe3 O15 Fe1 -10(100) 3_676 . . 3_676 ?
O7 Fe3 O15 Fe1 -102.69(8) . . . 3_676 ?
O7 Fe3 O15 Fe1 77.31(8) 3_676 . . 3_676 ?
Fe1 Fe3 O15 Fe1 180.0 . . . 3_676 ?
O9 Fe4 O16 C39 133.4(2) . . . . ?
O13 Fe4 O16 C39 -33.3(2) . . . . ?
O12 Fe4 O16 C39 47.1(4) . . . . ?
O11 Fe4 O16 C39 47.7(2) . . . . ?
Cl1 Fe4 O16 C39 -124.9(2) . . . . ?
O13 Fe6 O17 C39 47.2(2) . . . . ?
O19 Fe6 O17 C39 -124.7(2) . . . . ?
O14 Fe6 O17 C39 -21.1(5) . . . . ?
O11 Fe6 O17 C39 -36.6(2) . . . . ?
Cl2 Fe6 O17 C39 142.5(2) . . . . ?
O15 Fe5 O18 C22 25.6(2) . . . 3_676 ?
O10 Fe5 O18 C22 124.6(2) . . . 3_676 ?
O14 Fe5 O18 C22 -75.1(2) . . . 3_676 ?
O12 Fe5 O18 C22 -163.4(2) . . . 3_676 ?
O11 Fe5 O18 C22 -151.7(2) . . . 3_676 ?
O13 Fe6 O19 C46 132.3(5) . . . . ?
O17 Fe6 O19 C46 -156.4(2) . . . . ?
O14 Fe6 O19 C46 38.3(2) . . . . ?
O11 Fe6 O19 C46 116.9(2) . . . . ?
Cl2 Fe6 O19 C46 -57.2(2) . . . . ?
Fe1 O2 C1 O3 -28.1(4) . . . . ?
Fe1 O2 C1 C2 152.5(2) . . . . ?
Fe2 O3 C1 O2 1.6(4) . . . . ?
Fe2 O3 C1 C2 -179.01(18) . . . . ?
O2 C1 C2 C3 170.3(3) . . . . ?
O3 C1 C2 C3 -9.2(4) . . . . ?
O2 C1 C2 C7 -10.9(4) . . . . ?
O3 C1 C2 C7 169.7(3) . . . . ?
C7 C2 C3 C4 0.4(5) . . . . ?
C1 C2 C3 C4 179.2(3) . . . . ?
C2 C3 C4 C5 -0.3(6) . . . . ?
C3 C4 C5 C6 -0.4(6) . . . . ?
C4 C5 C6 C7 1.1(6) . . . . ?
C5 C6 C7 C2 -1.0(6) . . . . ?
C3 C2 C7 C6 0.3(5) . . . . ?
C1 C2 C7 C6 -178.6(3) . . . . ?
Fe1 O4 C8 O5 12.5(4) . . . . ?
Fe1 O4 C8 C9 -168.62(17) . . . . ?
Fe2 O5 C8 O4 -26.7(4) . . . . ?
Fe2 O5 C8 C9 154.49(19) . . . . ?
O4 C8 C9 C14 7.3(4) . . . . ?
O5 C8 C9 C14 -173.7(3) . . . . ?
O4 C8 C9 C10 -174.4(3) . . . . ?
O5 C8 C9 C10 4.6(4) . . . . ?
C14 C9 C10 C11 -1.7(4) . . . . ?
C8 C9 C10 C11 -180.0(3) . . . . ?
C9 C10 C11 C12 2.0(5) . . . . ?
C10 C11 C12 C13 -0.3(5) . . . . ?
C11 C12 C13 C14 -1.7(5) . . . . ?
C12 C13 C14 C9 1.9(5) . . . . ?
C10 C9 C14 C13 -0.2(5) . . . . ?
C8 C9 C14 C13 178.1(3) . . . . ?
Fe3 O7 C15 O6 2.9(4) . . . . ?
Fe3 O7 C15 C16 -178.00(17) . . . . ?
Fe1 O6 C15 O7 -3.8(4) . . . . ?
Fe1 O6 C15 C16 177.05(17) . . . . ?
O7 C15 C16 C17 -164.4(3) . . . . ?
O6 C15 C16 C17 14.8(4) . . . . ?
O7 C15 C16 C21 15.3(4) . . . . ?
O6 C15 C16 C21 -165.5(3) . . . . ?
C21 C16 C17 C18 -0.1(5) . . . . ?
C15 C16 C17 C18 179.6(3) . . . . ?
C16 C17 C18 C19 1.4(5) . . . . ?
C17 C18 C19 C20 -0.9(5) . . . . ?
C18 C19 C20 C21 -0.9(5) . . . . ?
C19 C20 C21 C16 2.2(5) . . . . ?
C17 C16 C21 C20 -1.7(4) . . . . ?
C15 C16 C21 C20 178.6(3) . . . . ?
Fe1 O8 C22 O18 66.2(3) . . . 3_676 ?
Fe1 O8 C22 C23 -113.6(2) . . . . ?
O8 C22 C23 C28 173.7(3) . . . . ?
O18 C22 C23 C28 -6.1(4) 3_676 . . . ?
O8 C22 C23 C24 -3.1(4) . . . . ?
O18 C22 C23 C24 177.1(2) 3_676 . . . ?
C28 C23 C24 C25 -1.3(4) . . . . ?
C22 C23 C24 C25 175.5(3) . . . . ?
C23 C24 C25 C26 0.6(5) . . . . ?
C24 C25 C26 C27 0.5(5) . . . . ?
C25 C26 C27 C28 -1.0(5) . . . . ?
C24 C23 C28 C27 0.9(5) . . . . ?
C22 C23 C28 C27 -175.9(3) . . . . ?
C26 C27 C28 C23 0.2(5) . . . . ?
Fe4 O9 C30 C29 -66.8(3) . . . . ?
Fe2 O9 C30 C29 60.8(3) . . . . ?
C31 C29 C30 O9 -61.6(3) . . . . ?
C32 C29 C30 O9 63.1(3) . . . . ?
C33 C29 C30 O9 -179.1(2) . . . . ?
Fe5 O10 C31 C29 67.0(3) . . . . ?
Fe2 O10 C31 C29 -68.3(3) . . . . ?
C32 C29 C31 O10 -62.2(3) . . . . ?
C30 C29 C31 O10 63.4(3) . . . . ?
C33 C29 C31 O10 -179.6(2) . . . . ?
Fe6 O11 C32 C29 173.01(16) . . . . ?
Fe4 O11 C32 C29 57.3(3) . . . . ?
Fe5 O11 C32 C29 -63.9(2) . . . . ?
C31 C29 C32 O11 65.1(3) . . . . ?
C30 C29 C32 O11 -59.0(3) . . . . ?
C33 C29 C32 O11 -176.9(2) . . . . ?
Fe4 O12 C35 C34 62.8(3) . . . . ?
Fe2 O12 C35 C34 -173.67(16) . . . . ?
Fe5 O12 C35 C34 -63.2(2) . . . . ?
C36 C34 C35 O12 -63.0(3) . . . . ?
C38 C34 C35 O12 177.9(2) . . . . ?
C37 C34 C35 O12 60.8(3) . . . . ?
Fe6 O13 C36 C34 65.2(3) . . . . ?
Fe4 O13 C36 C34 -64.2(3) . . . . ?
C35 C34 C36 O13 62.3(3) . . . . ?
C38 C34 C36 O13 179.7(2) . . . . ?
C37 C34 C36 O13 -63.2(3) . . . . ?
Fe5 O14 C37 C34 70.2(2) . . . . ?
Fe6 O14 C37 C34 -56.8(3) . . . . ?
C36 C34 C37 O14 60.1(3) . . . . ?
C35 C34 C37 O14 -64.1(3) . . . . ?
C38 C34 C37 O14 178.8(2) . . . . ?
Fe4 O16 C39 O17 -0.2(4) . . . . ?
Fe4 O16 C39 C40 -178.03(19) . . . . ?
Fe6 O17 C39 O16 -7.8(4) . . . . ?
Fe6 O17 C39 C40 170.03(19) . . . . ?
O16 C39 C40 C41 -157.0(3) . . . . ?
O17 C39 C40 C41 24.9(4) . . . . ?
O16 C39 C40 C45 23.5(4) . . . . ?
O17 C39 C40 C45 -154.5(3) . . . . ?
C45 C40 C41 C42 -2.2(5) . . . . ?
C39 C40 C41 C42 178.3(3) . . . . ?
C40 C41 C42 C43 2.2(6) . . . . ?
C41 C42 C43 C44 -0.5(6) . . . . ?
C42 C43 C44 C45 -1.3(6) . . . . ?
C43 C44 C45 C40 1.2(5) . . . . ?
C41 C40 C45 C44 0.5(5) . . . . ?
C39 C40 C45 C44 180.0(3) . . . . ?
Fe6 O19 C46 N2 175.3(2) . . . . ?
Fe6 O19 C46 N1 -5.9(4) . . . . ?
C49 N2 C46 O19 179.8(3) . . . . ?
C49 N2 C46 N1 1.0(4) . . . . ?
C47 N1 C46 O19 175.6(3) . . . . ?
C47 N1 C46 N2 -5.6(4) . . . . ?
C46 N1 C47 C48 4.2(4) . . . . ?
C46 N1 C47 C50 -178.0(3) . . . . ?
N1 C47 C48 C49 1.4(4) . . . . ?
C50 C47 C48 C49 -176.2(3) . . . . ?
C46 N2 C49 C48 4.8(4) . . . . ?
C46 N2 C49 C51 -172.7(3) . . . . ?
C47 C48 C49 N2 -6.1(5) . . . . ?
C47 C48 C49 C51 171.3(3) . . . . ?
C16S C13S C15S C16S 180.000(2) 3_666 . . . ?
C15S C13S C15S C16S -55(100) 3_666 . . . ?
C14S C13S C15S C16S 120.7(6) . . . . ?
C14S C13S C15S C16S -59.3(6) 3_666 . . . ?
C17S C13S C15S C16S 54.2(5) 3_666 . . . ?
C17S C13S C15S C16S -125.8(5) . . . . ?
C16S C13S C15S C12S -55.4(6) 3_666 . . . ?
C16S C13S C15S C12S 124.6(6) . . . . ?
C15S C13S C15S C12S 69(100) 3_666 . . . ?
C14S C13S C15S C12S -114.7(5) . . . . ?
C14S C13S C15S C12S 65.3(5) 3_666 . . . ?
C17S C13S C15S C12S 178.8(4) 3_666 . . . ?
C17S C13S C15S C12S -1.2(4) . . . . ?
C16S C13S C15S C14S 59.3(6) 3_666 . . . ?
C16S C13S C15S C14S -120.7(6) . . . . ?
C15S C13S C15S C14S -176(100) 3_666 . . . ?
C14S C13S C15S C14S 180.000(3) 3_666 . . . ?
C17S C13S C15S C14S -66.6(4) 3_666 . . . ?
C17S C13S C15S C14S 113.4(4) . . . . ?
C16S C13S C15S C17S -54.2(5) 3_666 . . . ?
C16S C13S C15S C17S 125.8(5) . . . . ?
C15S C13S C15S C17S 71(100) 3_666 . . . ?
C14S C13S C15S C17S -113.4(4) . . . . ?
C14S C13S C15S C17S 66.6(4) 3_666 . . . ?
C17S C13S C15S C17S 180.000(2) 3_666 . . . ?
C17S C12S C15S C13S 1.2(4) . . . . ?
C17S C12S C15S C16S 62.7(7) . . . . ?
C17S C12S C15S C14S -58.9(5) . . . . ?
C16S C11S C14S C13S -1.4(4) 3_666 . . . ?
C16S C11S C14S C15S 56.8(7) 3_666 . . . ?
C16S C11S C14S C17S -60.1(6) 3_666 . . 3_666 ?
C16S C13S C14S C11S 1.5(5) 3_666 . . . ?
C16S C13S C14S C11S -178.5(5) . . . . ?
C15S C13S C14S C11S -50.6(6) 3_666 . . . ?
C15S C13S C14S C11S 129.4(6) . . . . ?
C14S C13S C14S C11S 69(100) 3_666 . . . ?
C17S C13S C14S C11S -119.0(5) 3_666 . . . ?
C17S C13S C14S C11S 61.0(5) . . . . ?
C16S C13S C14S C15S -127.8(5) 3_666 . . . ?
C16S C13S C14S C15S 52.2(5) . . . . ?
C15S C13S C14S C15S 180.000(4) 3_666 . . . ?
C14S C13S C14S C15S -60(100) 3_666 . . . ?
C17S C13S C14S C15S 111.7(5) 3_666 . . . ?
C17S C13S C14S C15S -68.3(5) . . . . ?
C16S C13S C14S C16S 180.000(3) . . . 3_666 ?
C15S C13S C14S C16S -52.2(5) 3_666 . . 3_666 ?
C15S C13S C14S C16S 127.8(5) . . . 3_666 ?
C14S C13S C14S C16S 68(100) 3_666 . . 3_666 ?
C17S C13S C14S C16S -120.5(5) 3_666 . . 3_666 ?
C17S C13S C14S C16S 59.5(5) . . . 3_666 ?
C16S C13S C14S C17S 120.5(5) 3_666 . . 3_666 ?
C16S C13S C14S C17S -59.5(5) . . . 3_666 ?
C15S C13S C14S C17S 68.3(5) 3_666 . . 3_666 ?
C15S C13S C14S C17S -111.7(5) . . . 3_666 ?
C14S C13S C14S C17S -172(100) 3_666 . . 3_666 ?
C17S C13S C14S C17S 180.0 . . . 3_666 ?
C13S C15S C14S C11S -83.8(6) . . . . ?
C16S C15S C14S C11S -130.6(7) . . . . ?
C12S C15S C14S C11S 6.7(9) . . . . ?
C17S C15S C14S C11S -36.2(7) . . . . ?
C16S C15S C14S C13S -46.8(4) . . . . ?
C12S C15S C14S C13S 90.5(5) . . . . ?
C17S C15S C14S C13S 47.6(3) . . . . ?
C13S C15S C14S C16S -37.6(3) . . . 3_666 ?
C16S C15S C14S C16S -84.4(6) . . . 3_666 ?
C12S C15S C14S C16S 52.9(5) . . . 3_666 ?
C17S C15S C14S C16S 10.0(4) . . . 3_666 ?
C13S C15S C14S C17S 48.7(3) . . . 3_666 ?
C16S C15S C14S C17S 1.8(5) . . . 3_666 ?
C12S C15S C14S C17S 139.2(5) . . . 3_666 ?
C17S C15S C14S C17S 96.3(4) . . . 3_666 ?
C16S C13S C17S C12S 130.0(6) 3_666 . . . ?
C16S C13S C17S C12S -50.0(6) . . . . ?
C15S C13S C17S C12S -178.7(5) 3_666 . . . ?
C15S C13S C17S C12S 1.3(5) . . . . ?
C14S C13S C17S C12S 65.5(5) . . . . ?
C14S C13S C17S C12S -114.5(5) 3_666 . . . ?
C17S C13S C17S C12S -102(63) 3_666 . . . ?
C16S C13S C17S C16S 180.000(2) . . . 3_666 ?
C15S C13S C17S C16S 51.3(5) 3_666 . . 3_666 ?
C15S C13S C17S C16S -128.7(5) . . . 3_666 ?
C14S C13S C17S C16S -64.5(5) . . . 3_666 ?
C14S C13S C17S C16S 115.5(5) 3_666 . . 3_666 ?
C17S C13S C17S C16S 128(100) 3_666 . . 3_666 ?
C16S C13S C17S C14S -115.5(5) 3_666 . . 3_666 ?
C16S C13S C17S C14S 64.5(5) . . . 3_666 ?
C15S C13S C17S C14S -64.2(4) 3_666 . . 3_666 ?
C15S C13S C17S C14S 115.8(4) . . . 3_666 ?
C14S C13S C17S C14S 180.0 . . . 3_666 ?
C17S C13S C17S C14S 13(100) 3_666 . . 3_666 ?
C16S C13S C17S C15S 128.7(5) 3_666 . . . ?
C16S C13S C17S C15S -51.3(5) . . . . ?
C15S C13S C17S C15S 180.000(2) 3_666 . . . ?
C14S C13S C17S C15S 64.2(4) . . . . ?
C14S C13S C17S C15S -115.8(4) 3_666 . . . ?
C17S C13S C17S C15S -103(100) 3_666 . . . ?
C15S C12S C17S C13S -1.2(4) . . . . ?
C15S C12S C17S C16S 55.3(8) . . . 3_666 ?
C15S C12S C17S C14S -58.0(5) . . . 3_666 ?
C16S C15S C17S C13S 43.5(4) . . . . ?
C12S C15S C17S C13S 178.5(5) . . . . ?
C14S C15S C17S C13S -50.0(3) . . . . ?
C13S C15S C17S C12S -178.5(5) . . . . ?
C16S C15S C17S C12S -135.0(6) . . . . ?
C14S C15S C17S C12S 131.5(5) . . . . ?
C13S C15S C17S C16S 39.1(4) . . . 3_666 ?
C16S C15S C17S C16S 82.6(6) . . . 3_666 ?
C12S C15S C17S C16S -142.4(6) . . . 3_666 ?
C14S C15S C17S C16S -10.9(5) . . . 3_666 ?
C13S C15S C17S C14S -46.5(3) . . . 3_666 ?
C16S C15S C17S C14S -2.9(5) . . . 3_666 ?
C12S C15S C17S C14S 132.1(5) . . . 3_666 ?
C14S C15S C17S C14S -96.5(4) . . . 3_666 ?
C16S C13S C16S C15S 87(87) 3_666 . . . ?
C15S C13S C16S C15S 180.000(2) 3_666 . . . ?
C14S C13S C16S C15S -57.1(5) . . . . ?
C14S C13S C16S C15S 122.9(5) 3_666 . . . ?
C17S C13S C16S C15S -121.1(5) 3_666 . . . ?
C17S C13S C16S C15S 58.9(5) . . . . ?
C16S C13S C16S C17S -152(87) 3_666 . . 3_666 ?
C15S C13S C16S C17S -58.9(5) 3_666 . . 3_666 ?
C15S C13S C16S C17S 121.1(5) . . . 3_666 ?
C14S C13S C16S C17S 64.0(4) . . . 3_666 ?
C14S C13S C16S C17S -116.0(4) 3_666 . . 3_666 ?
C17S C13S C16S C17S 180.000(2) . . . 3_666 ?
C16S C13S C16S C11S -35(78) 3_666 . . 3_666 ?
C15S C13S C16S C11S 58.5(6) 3_666 . . 3_666 ?
C15S C13S C16S C11S -121.5(6) . . . 3_666 ?
C14S C13S C16S C11S -178.6(4) . . . 3_666 ?
C14S C13S C16S C11S 1.4(4) 3_666 . . 3_666 ?
C17S C13S C16S C11S 117.4(6) 3_666 . . 3_666 ?
C17S C13S C16S C11S -62.6(6) . . . 3_666 ?
C16S C13S C16S C14S -36(86) 3_666 . . 3_666 ?
C15S C13S C16S C14S 57.1(5) 3_666 . . 3_666 ?
C15S C13S C16S C14S -122.9(5) . . . 3_666 ?
C14S C13S C16S C14S 180.000(3) . . . 3_666 ?
C17S C13S C16S C14S 116.0(4) 3_666 . . 3_666 ?
C17S C13S C16S C14S -64.0(4) . . . 3_666 ?
C12S C15S C16S C13S -85.9(6) . . . . ?
C14S C15S C16S C13S 45.9(4) . . . . ?
C17S C15S C16S C13S -40.8(3) . . . . ?
C13S C15S C16S C17S -47.9(4) . . . 3_666 ?
C12S C15S C16S C17S -133.8(6) . . . 3_666 ?
C14S C15S C16S C17S -2.0(6) . . . 3_666 ?
C17S C15S C16S C17S -88.7(5) . . . 3_666 ?
C13S C15S C16S C11S 90.1(7) . . . 3_666 ?
C12S C15S C16S C11S 4.2(10) . . . 3_666 ?
C14S C15S C16S C11S 135.9(6) . . . 3_666 ?
C17S C15S C16S C11S 49.3(7) . . . 3_666 ?
C13S C15S C16S C14S 43.7(3) . . . 3_666 ?
C12S C15S C16S C14S -42.1(7) . . . 3_666 ?
C14S C15S C16S C14S 89.6(5) . . . 3_666 ?
C17S C15S C16S C14S 3.0(5) . . . 3_666 ?
